data_4342048
loop_
_publ_author_name
'Maeda, Yuri'
'Hashimoto, Hideki'
'Kinoshita, Isamu'
'Nishioka, Takanori'

_publ_section_title
;
 Chelated Bis-N-heterocyclic Carbene Platinum and Palladium Units as
 Tunable Components of Multinuclear Complexes.
;
_journal_issue 2
_journal_name_full 'Inorganic chemistry'
_journal_page_first 448
_journal_page_last 459
_journal_paper_doi 10.1021/ic502039d
_journal_volume 54
_journal_year 2015
_chemical_formula_moiety 'C81 H90 B2 Ir2 N4 Pt S2'
_chemical_formula_sum 'C81 H90 B2 Ir2 N4 Pt S2'
_chemical_formula_weight 1784.90
_space_group_IT_number 14
_symmetry_cell_setting monoclinic
_symmetry_Int_Tables_number 14
_symmetry_space_group_name_Hall '-P 2ybc'
_symmetry_space_group_name_H-M 'P 1 21/c 1'
_atom_sites_solution_hydrogens geom
_atom_sites_solution_primary direct
_atom_sites_solution_secondary difmap
_cell_angle_alpha 90.0000
_cell_angle_beta 95.626(3)
_cell_angle_gamma 90.0000
_cell_formula_units_Z 4
_cell_length_a 23.793(7)
_cell_length_b 14.207(4)
_cell_length_c 22.813(7)
_cell_measurement_reflns_used 12988
_cell_measurement_temperature 193
_cell_measurement_theta_max 27.48
_cell_measurement_theta_min 3.00
_cell_volume 7674(4)
_computing_cell_refinement CrystalClear
_computing_data_collection 'CrystalClear (Rigaku Inc., 2007)'
_computing_data_reduction CrystalClear
_computing_molecular_graphics 'CrystalStructure 4.0'
_computing_publication_material 'CrystalStructure 4.0 (Rigaku, 2010)'
_computing_structure_refinement 'SHELXL97 (Sheldrick, 2008)'
_computing_structure_solution SIR97
_diffrn_ambient_temperature 193
_diffrn_detector_area_resol_mean 7.314
_diffrn_measured_fraction_theta_full 0.961
_diffrn_measured_fraction_theta_max 0.961
_diffrn_measurement_device_type 'Rigaku Mercury70'
_diffrn_measurement_method \w
_diffrn_radiation_type 'Mo K\a'
_diffrn_radiation_wavelength 0.71075
_diffrn_reflns_av_R_equivalents 0.0464
_diffrn_reflns_limit_h_max 29
_diffrn_reflns_limit_h_min -23
_diffrn_reflns_limit_k_max 17
_diffrn_reflns_limit_k_min -12
_diffrn_reflns_limit_l_max 28
_diffrn_reflns_limit_l_min -28
_diffrn_reflns_number 49402
_diffrn_reflns_theta_full 26.50
_diffrn_reflns_theta_max 26.50
_diffrn_standards_number 0
_exptl_absorpt_coefficient_mu 5.379
_exptl_absorpt_correction_T_max 0.711
_exptl_absorpt_correction_T_min 0.407
_exptl_absorpt_correction_type multi-scan
_exptl_absorpt_process_details 'REQAB (Rigaku, 1998)'
_exptl_crystal_colour brown
_exptl_crystal_density_diffrn 1.545
_exptl_crystal_density_method 'not measured'
_exptl_crystal_description platelet
_exptl_crystal_F_000 3512.00
_exptl_crystal_size_max 0.200
_exptl_crystal_size_mid 0.100
_exptl_crystal_size_min 0.030
_refine_diff_density_max 3.130
_refine_diff_density_min -3.060
_refine_ls_extinction_method none
_refine_ls_goodness_of_fit_ref 1.113
_refine_ls_hydrogen_treatment constr
_refine_ls_number_parameters 843
_refine_ls_number_reflns 15292
_refine_ls_number_restraints 31
_refine_ls_R_factor_gt 0.0618
_refine_ls_shift/su_max 0.002
_refine_ls_structure_factor_coef Fsqd
_refine_ls_weighting_details 'w = 1/[\s^2^(Fo^2^)+(0.0733P)^2^+72.2327P] where P=(Fo^2^+2Fc^2^)/3'
_refine_ls_weighting_scheme calc
_refine_ls_wR_factor_ref 0.1666
_reflns_number_gt 12261
_reflns_number_total 15296
_reflns_threshold_expression F^2^>2.0\s(F^2^)
_cod_data_source_file ic502039d_si_002.cif
_cod_data_source_block 4-C1-iPr-Ir2PtS2C1iPrBPh4
_cod_depositor_comments 'Adding full bibliography for 4342042--4342052.cif.'
_cod_database_code 4342048

loop_
_symmetry_equiv_pos_site_id
_symmetry_equiv_pos_as_xyz
1 +X,+Y,+Z
2 -X,1/2+Y,1/2-Z
3 -X,-Y,-Z
4 +X,1/2-Y,1/2+Z

loop_
_atom_site_label
_atom_site_type_symbol
_atom_site_fract_x
_atom_site_fract_y
_atom_site_fract_z
_atom_site_U_iso_or_equiv
_atom_site_adp_type
_atom_site_occupancy
_atom_site_symmetry_multiplicity
_atom_site_calc_flag
_atom_site_refinement_flags
Pt1 Pt 0.292324(14) 0.13404(2) 0.385451(16) 0.03102(11) Uani 1.0 4 d .
Ir1 Ir 0.174802(15) 0.18596(2) 0.396568(17) 0.03379(11) Uani 1.0 4 d .
Ir2 Ir 0.255293(16) 0.33760(2) 0.382658(19) 0.03811(12) Uani 1.0 4 d .
S1 S 0.22793(9) 0.21612(15) 0.32017(11) 0.0332(5) Uani 1.0 4 d .
S2 S 0.25445(10) 0.22758(16) 0.45638(11) 0.0365(5) Uani 1.0 4 d .
N1 N 0.3263(4) -0.0452(6) 0.3363(4) 0.043(2) Uani 1.0 4 d .
N2 N 0.3311(4) 0.0583(7) 0.2695(5) 0.052(3) Uani 1.0 4 d .
N3 N 0.3491(4) -0.0332(6) 0.4381(4) 0.046(2) Uani 1.0 4 d .
N4 N 0.3831(4) 0.0872(6) 0.4877(4) 0.0404(19) Uani 1.0 4 d .
C1 C 0.3179(4) 0.0470(7) 0.3255(5) 0.040(3) Uani 1.0 4 d .
C2 C 0.3425(5) -0.0923(8) 0.2878(6) 0.050(3) Uani 1.0 4 d .
C3 C 0.3459(5) -0.0280(9) 0.2466(5) 0.053(3) Uani 1.0 4 d .
C4 C 0.3345(6) 0.1494(9) 0.2398(6) 0.057(3) Uani 1.0 4 d .
C5 C 0.3949(6) 0.1693(12) 0.2273(8) 0.082(5) Uani 1.0 4 d .
C6 C 0.2948(7) 0.1534(14) 0.1832(7) 0.089(6) Uani 1.0 4 d .
C7 C 0.3164(5) -0.0856(7) 0.3933(6) 0.050(3) Uani 1.0 4 d .
C8 C 0.3447(4) 0.0619(7) 0.4430(4) 0.034(2) Uani 1.0 4 d .
C9 C 0.3898(5) -0.0661(8) 0.4815(5) 0.049(3) Uani 1.0 4 d .
C10 C 0.4099(5) 0.0082(8) 0.5118(5) 0.048(3) Uani 1.0 4 d .
C11 C 0.3949(5) 0.1843(8) 0.5043(5) 0.043(3) Uani 1.0 4 d .
C12 C 0.4582(5) 0.2050(10) 0.5038(6) 0.060(4) Uani 1.0 4 d .
C13 C 0.3759(6) 0.2038(10) 0.5661(6) 0.064(4) Uani 1.0 4 d .
C14 C 0.1158(5) 0.1361(8) 0.4587(5) 0.043(3) Uani 1.0 4 d .
C15 C 0.1275(5) 0.0648(8) 0.4178(6) 0.052(3) Uani 1.0 4 d .
C16 C 0.1077(5) 0.0951(8) 0.3579(6) 0.050(3) Uani 1.0 4 d .
C17 C 0.0867(4) 0.1896(9) 0.3624(5) 0.045(3) Uani 1.0 4 d .
C18 C 0.0924(4) 0.2133(8) 0.4251(5) 0.046(3) Uani 1.0 4 d .
C19 C 0.1261(5) 0.1326(11) 0.5227(5) 0.061(4) Uani 1.0 4 d .
C20 C 0.1544(7) -0.0288(8) 0.4338(8) 0.077(5) Uani 1.0 4 d .
C21 C 0.1113(7) 0.0409(11) 0.3032(7) 0.078(5) Uani 1.0 4 d .
C22 C 0.0593(6) 0.2449(11) 0.3127(6) 0.070(4) Uani 1.0 4 d .
C23 C 0.0742(5) 0.3042(9) 0.4486(6) 0.053(3) Uani 1.0 4 d .
C24 C 0.3023(6) 0.4566(7) 0.4205(7) 0.068(4) Uani 1.0 4 d .
C25 C 0.2425(6) 0.4783(8) 0.4125(6) 0.055(3) Uani 1.0 4 d .
C26 C 0.2226(6) 0.4748(7) 0.3525(6) 0.058(4) Uani 1.0 4 d .
C27 C 0.2683(6) 0.4506(8) 0.3189(6) 0.056(3) Uani 1.0 4 d .
C28 C 0.3173(5) 0.4381(8) 0.3629(6) 0.055(3) Uani 1.0 4 d .
C29 C 0.3415(8) 0.4560(11) 0.4762(8) 0.092(6) Uani 1.0 4 d .
C30 C 0.2094(8) 0.5045(11) 0.4619(8) 0.098(6) Uani 1.0 4 d .
C31 C 0.1657(7) 0.4965(9) 0.3265(7) 0.074(4) Uani 1.0 4 d .
C32 C 0.2666(7) 0.4434(9) 0.2557(6) 0.070(4) Uani 1.0 4 d .
C33 C 0.3751(6) 0.4143(10) 0.3469(9) 0.083(5) Uani 1.0 4 d .
C34 C 0.5593(4) 0.0771(7) 0.3266(5) 0.040(3) Uani 1.0 4 d .
C35 C 0.5644(5) -0.0159(8) 0.3089(5) 0.046(3) Uani 1.0 4 d .
C36 C 0.5259(5) -0.0840(8) 0.3218(5) 0.047(3) Uani 1.0 4 d .
C37 C 0.4800(5) -0.0611(8) 0.3501(5) 0.048(3) Uani 1.0 4 d .
C38 C 0.4725(5) 0.0291(8) 0.3690(6) 0.053(3) Uani 1.0 4 d .
C39 C 0.5129(5) 0.0965(7) 0.3566(5) 0.046(3) Uani 1.0 4 d .
C40 C 0.5891(5) 0.2574(8) 0.3368(6) 0.052(3) Uani 1.0 4 d .
C41 C 0.5994(8) 0.2757(11) 0.3961(7) 0.091(6) Uani 1.0 4 d .
C42 C 0.5793(9) 0.3537(12) 0.4239(8) 0.098(6) Uani 1.0 4 d .
C43 C 0.5490(8) 0.4216(11) 0.3901(8) 0.090(5) Uani 1.0 4 d .
C44 C 0.5375(6) 0.4066(9) 0.3328(7) 0.060(4) Uani 1.0 4 d .
C45 C 0.5564(5) 0.3263(8) 0.3080(5) 0.046(3) Uani 1.0 4 d .
C46 C 0.6038(4) 0.1593(7) 0.2398(5) 0.042(3) Uani 1.0 4 d .
C47 C 0.5504(5) 0.1635(8) 0.2054(6) 0.051(3) Uani 1.0 4 d .
C48 C 0.5436(7) 0.1700(9) 0.1451(6) 0.061(4) Uani 1.0 4 d .
C49 C 0.5905(7) 0.1699(9) 0.1133(7) 0.067(4) Uani 1.0 4 d .
C50 C 0.6425(7) 0.1646(8) 0.1437(7) 0.068(4) Uani 1.0 4 d .
C51 C 0.6507(5) 0.1584(7) 0.2055(7) 0.054(3) Uani 1.0 4 d .
C52 C 0.6692(5) 0.1268(9) 0.3405(6) 0.058(4) Uani 1.0 4 d .
C53 C 0.7166(7) 0.1830(13) 0.3336(9) 0.101(7) Uani 1.0 4 d .
C54 C 0.7693(7) 0.1651(16) 0.3578(11) 0.144(11) Uani 1.0 4 d .
C55 C 0.7801(7) 0.0850(16) 0.3908(10) 0.127(9) Uani 1.0 4 d .
C56 C 0.7366(6) 0.0272(11) 0.4001(7) 0.082(5) Uani 1.0 4 d .
C57 C 0.6821(5) 0.0482(10) 0.3746(6) 0.061(4) Uani 1.0 4 d .
C58 C 0.0162(5) 0.1900(8) 0.6407(5) 0.044(3) Uani 1.0 4 d .
C59 C 0.0718(5) 0.2210(11) 0.6546(6) 0.061(4) Uani 1.0 4 d .
C60 C 0.1165(7) 0.1590(16) 0.6727(7) 0.095(7) Uani 1.0 4 d .
C61 C 0.1039(9) 0.0653(15) 0.6782(6) 0.097(7) Uani 1.0 4 d .
C62 C 0.0498(8) 0.0314(11) 0.6678(6) 0.071(4) Uani 1.0 4 d .
C63 C 0.0082(6) 0.0942(9) 0.6492(5) 0.057(3) Uani 1.0 4 d .
C64 C -0.0920(5) 0.2402(7) 0.6492(5) 0.041(3) Uani 1.0 4 d .
C65 C -0.0868(5) 0.2187(9) 0.7091(6) 0.054(3) Uani 1.0 4 d .
C66 C -0.1324(6) 0.2078(12) 0.7408(7) 0.073(4) Uani 1.0 4 d .
C67 C -0.1874(6) 0.2210(10) 0.7130(7) 0.071(4) Uani 1.0 4 d .
C68 C -0.1935(5) 0.2450(8) 0.6559(7) 0.055(3) Uani 1.0 4 d .
C69 C -0.1464(5) 0.2526(7) 0.6246(5) 0.043(3) Uani 1.0 4 d .
C70 C -0.0163(5) 0.3683(7) 0.6220(5) 0.041(3) Uani 1.0 4 d .
C71 C -0.0219(5) 0.4194(7) 0.6731(5) 0.041(3) Uani 1.0 4 d .
C72 C 0.0004(5) 0.5087(8) 0.6828(5) 0.048(3) Uani 1.0 4 d .
C73 C 0.0278(6) 0.5520(8) 0.6415(6) 0.055(3) Uani 1.0 4 d .
C74 C 0.0339(6) 0.5058(9) 0.5893(6) 0.061(4) Uani 1.0 4 d .
C75 C 0.0119(5) 0.4145(8) 0.5798(6) 0.053(3) Uani 1.0 4 d .
C76 C -0.0499(4) 0.2327(7) 0.5434(5) 0.038(3) Uani 1.0 4 d .
C77 C -0.0823(5) 0.2920(7) 0.5055(5) 0.042(3) Uani 1.0 4 d .
C78 C -0.0956(5) 0.2732(9) 0.4464(6) 0.053(3) Uani 1.0 4 d .
C79 C -0.0774(6) 0.1921(9) 0.4217(6) 0.056(3) Uani 1.0 4 d .
C80 C -0.0436(5) 0.1310(8) 0.4580(6) 0.051(3) Uani 1.0 4 d .
C81 C -0.0303(5) 0.1525(7) 0.5161(5) 0.040(3) Uani 1.0 4 d .
B1 B 0.6067(5) 0.1542(9) 0.3097(6) 0.044(3) Uani 1.0 4 d .
B2 B -0.0353(5) 0.2575(8) 0.6139(5) 0.039(3) Uani 1.0 4 d .
H2 H 0.3497 -0.1578 0.2846 0.0594 Uiso 1.0 4 calc R
H3 H 0.3565 -0.0388 0.2081 0.0636 Uiso 1.0 4 calc R
H4 H 0.3228 0.1994 0.2669 0.0686 Uiso 1.0 4 calc R
H5A H 0.4069 0.1220 0.1999 0.0990 Uiso 1.0 4 calc R
H5B H 0.4197 0.1667 0.2642 0.0990 Uiso 1.0 4 calc R
H5C H 0.3970 0.2320 0.2098 0.0990 Uiso 1.0 4 calc R
H6A H 0.2557 0.1464 0.1926 0.1073 Uiso 1.0 4 calc R
H6B H 0.3040 0.1022 0.1569 0.1073 Uiso 1.0 4 calc R
H6C H 0.2992 0.2140 0.1636 0.1073 Uiso 1.0 4 calc R
H7A H 0.2758 -0.0819 0.3992 0.0606 Uiso 1.0 4 calc R
H7B H 0.3280 -0.1526 0.3950 0.0606 Uiso 1.0 4 calc R
H9 H 0.4010 -0.1297 0.4881 0.0583 Uiso 1.0 4 calc R
H10 H 0.4380 0.0072 0.5444 0.0578 Uiso 1.0 4 calc R
H11 H 0.3732 0.2265 0.4751 0.0512 Uiso 1.0 4 calc R
H12A H 0.4702 0.1889 0.4652 0.0726 Uiso 1.0 4 calc R
H12B H 0.4796 0.1673 0.5343 0.0726 Uiso 1.0 4 calc R
H12C H 0.4652 0.2720 0.5118 0.0726 Uiso 1.0 4 calc R
H13A H 0.4003 0.1693 0.5958 0.0768 Uiso 1.0 4 calc R
H13B H 0.3367 0.1831 0.5672 0.0768 Uiso 1.0 4 calc R
H13C H 0.3786 0.2714 0.5745 0.0768 Uiso 1.0 4 calc R
H19A H 0.1612 0.0983 0.5339 0.0727 Uiso 1.0 4 calc R
H19B H 0.0946 0.1003 0.5388 0.0727 Uiso 1.0 4 calc R
H19C H 0.1293 0.1968 0.5384 0.0727 Uiso 1.0 4 calc R
H20A H 0.1254 -0.0728 0.4447 0.0924 Uiso 1.0 4 calc R
H20B H 0.1832 -0.0207 0.4672 0.0924 Uiso 1.0 4 calc R
H20C H 0.1720 -0.0539 0.4000 0.0924 Uiso 1.0 4 calc R
H21A H 0.1192 0.0838 0.2714 0.0931 Uiso 1.0 4 calc R
H21B H 0.0754 0.0085 0.2925 0.0931 Uiso 1.0 4 calc R
H21C H 0.1418 -0.0056 0.3094 0.0931 Uiso 1.0 4 calc R
H22A H 0.0182 0.2387 0.3117 0.0837 Uiso 1.0 4 calc R
H22B H 0.0717 0.2214 0.2757 0.0837 Uiso 1.0 4 calc R
H22C H 0.0699 0.3113 0.3177 0.0837 Uiso 1.0 4 calc R
H23A H 0.1009 0.3233 0.4819 0.0631 Uiso 1.0 4 calc R
H23B H 0.0365 0.2973 0.4618 0.0631 Uiso 1.0 4 calc R
H23C H 0.0732 0.3522 0.4177 0.0631 Uiso 1.0 4 calc R
H29A H 0.3561 0.5196 0.4842 0.1102 Uiso 1.0 4 calc R
H29B H 0.3730 0.4130 0.4716 0.1102 Uiso 1.0 4 calc R
H29C H 0.3210 0.4348 0.5090 0.1102 Uiso 1.0 4 calc R
H30A H 0.1704 0.4830 0.4534 0.1177 Uiso 1.0 4 calc R
H30B H 0.2099 0.5731 0.4668 0.1177 Uiso 1.0 4 calc R
H30C H 0.2262 0.4748 0.4983 0.1177 Uiso 1.0 4 calc R
H31A H 0.1619 0.5646 0.3208 0.0893 Uiso 1.0 4 calc R
H31B H 0.1382 0.4749 0.3529 0.0893 Uiso 1.0 4 calc R
H31C H 0.1587 0.4645 0.2884 0.0893 Uiso 1.0 4 calc R
H32A H 0.2747 0.5051 0.2392 0.0835 Uiso 1.0 4 calc R
H32B H 0.2291 0.4223 0.2395 0.0835 Uiso 1.0 4 calc R
H32C H 0.2950 0.3979 0.2454 0.0835 Uiso 1.0 4 calc R
H33A H 0.3949 0.3762 0.3782 0.0996 Uiso 1.0 4 calc R
H33B H 0.3963 0.4725 0.3420 0.0996 Uiso 1.0 4 calc R
H33C H 0.3719 0.3788 0.3099 0.0996 Uiso 1.0 4 calc R
H35 H 0.5951 -0.0331 0.2874 0.0554 Uiso 1.0 4 calc R
H36 H 0.5315 -0.1475 0.3107 0.0563 Uiso 1.0 4 calc R
H37 H 0.4530 -0.1082 0.3569 0.0582 Uiso 1.0 4 calc R
H38 H 0.4411 0.0455 0.3897 0.0634 Uiso 1.0 4 calc R
H39 H 0.5081 0.1592 0.3697 0.0548 Uiso 1.0 4 calc R
H41 H 0.6218 0.2319 0.4196 0.1086 Uiso 1.0 4 calc R
H42 H 0.5861 0.3607 0.4653 0.1181 Uiso 1.0 4 calc R
H43 H 0.5368 0.4776 0.4077 0.1076 Uiso 1.0 4 calc R
H44 H 0.5162 0.4514 0.3091 0.0722 Uiso 1.0 4 calc R
H45 H 0.5460 0.3173 0.2671 0.0553 Uiso 1.0 4 calc R
H47 H 0.5174 0.1616 0.2256 0.0616 Uiso 1.0 4 calc R
H48 H 0.5068 0.1745 0.1251 0.0726 Uiso 1.0 4 calc R
H49 H 0.5863 0.1735 0.0715 0.0808 Uiso 1.0 4 calc R
H50 H 0.6747 0.1652 0.1223 0.0819 Uiso 1.0 4 calc R
H51 H 0.6879 0.1536 0.2246 0.0646 Uiso 1.0 4 calc R
H53 H 0.7111 0.2378 0.3099 0.1213 Uiso 1.0 4 calc R
H54 H 0.7991 0.2077 0.3522 0.1732 Uiso 1.0 4 calc R
H55 H 0.8174 0.0704 0.4068 0.1529 Uiso 1.0 4 calc R
H56 H 0.7430 -0.0273 0.4239 0.0989 Uiso 1.0 4 calc R
H57 H 0.6524 0.0059 0.3811 0.0731 Uiso 1.0 4 calc R
H59 H 0.0797 0.2863 0.6518 0.0736 Uiso 1.0 4 calc R
H60 H 0.1541 0.1813 0.6808 0.1142 Uiso 1.0 4 calc R
H61 H 0.1336 0.0225 0.6896 0.1162 Uiso 1.0 4 calc R
H62 H 0.0415 -0.0332 0.6733 0.0853 Uiso 1.0 4 calc R
H63 H -0.0291 0.0704 0.6415 0.0679 Uiso 1.0 4 calc R
H65 H -0.0500 0.2114 0.7289 0.0652 Uiso 1.0 4 calc R
H66 H -0.1270 0.1913 0.7813 0.0878 Uiso 1.0 4 calc R
H67 H -0.2195 0.2131 0.7343 0.0848 Uiso 1.0 4 calc R
H68 H -0.2301 0.2568 0.6367 0.0659 Uiso 1.0 4 calc R
H69 H -0.1522 0.2672 0.5838 0.0518 Uiso 1.0 4 calc R
H71 H -0.0420 0.3917 0.7027 0.0491 Uiso 1.0 4 calc R
H72 H -0.0037 0.5397 0.7190 0.0575 Uiso 1.0 4 calc R
H73 H 0.0427 0.6136 0.6482 0.0665 Uiso 1.0 4 calc R
H74 H 0.0529 0.5357 0.5597 0.0734 Uiso 1.0 4 calc R
H75 H 0.0164 0.3836 0.5437 0.0636 Uiso 1.0 4 calc R
H77 H -0.0961 0.3487 0.5210 0.0507 Uiso 1.0 4 calc R
H78 H -0.1177 0.3169 0.4225 0.0633 Uiso 1.0 4 calc R
H79 H -0.0874 0.1779 0.3813 0.0670 Uiso 1.0 4 calc R
H80 H -0.0299 0.0744 0.4423 0.0617 Uiso 1.0 4 calc R
H81 H -0.0063 0.1106 0.5393 0.0481 Uiso 1.0 4 calc R

loop_
_atom_site_aniso_label
_atom_site_aniso_U_11
_atom_site_aniso_U_22
_atom_site_aniso_U_33
_atom_site_aniso_U_12
_atom_site_aniso_U_13
_atom_site_aniso_U_23
Pt1 0.02540(19) 0.02525(17) 0.0426(3) 0.00019(12) 0.00442(14) 0.00057(13)
Ir1 0.0254(2) 0.03048(19) 0.0458(3) -0.00163(13) 0.00477(15) -0.00170(14)
Ir2 0.0297(2) 0.02574(18) 0.0584(3) -0.00225(14) 0.00167(17) -0.00276(15)
S1 0.0253(12) 0.0280(11) 0.0459(13) -0.0010(9) 0.0017(10) 0.0011(9)
S2 0.0287(12) 0.0355(12) 0.0451(14) 0.0009(10) 0.0022(10) -0.0040(10)
N1 0.037(5) 0.036(5) 0.058(6) -0.005(4) 0.012(4) -0.005(4)
N2 0.045(6) 0.050(6) 0.062(6) 0.008(5) 0.014(5) 0.003(5)
N3 0.048(6) 0.028(4) 0.062(6) -0.000(4) 0.010(5) 0.009(4)
N4 0.037(5) 0.045(5) 0.040(5) 0.002(4) 0.008(4) 0.006(4)
C1 0.029(5) 0.031(5) 0.058(7) 0.003(4) 0.000(5) -0.003(5)
C2 0.041(7) 0.044(6) 0.064(7) 0.005(5) 0.005(6) -0.016(6)
C3 0.049(7) 0.062(8) 0.050(7) 0.011(6) 0.012(6) -0.018(6)
C4 0.052(8) 0.060(7) 0.064(8) 0.016(6) 0.023(6) 0.013(6)
C5 0.056(9) 0.086(11) 0.108(13) -0.001(8) 0.023(9) 0.024(9)
C6 0.064(10) 0.131(15) 0.073(10) 0.018(10) 0.005(8) 0.042(10)
C7 0.049(7) 0.019(5) 0.086(9) 0.007(5) 0.017(6) 0.003(5)
C8 0.033(5) 0.031(5) 0.039(5) 0.000(4) 0.009(4) 0.009(4)
C9 0.038(6) 0.046(6) 0.061(7) 0.010(5) 0.002(5) 0.016(5)
C10 0.035(6) 0.055(7) 0.053(7) 0.010(5) -0.001(5) 0.008(5)
C11 0.037(6) 0.050(6) 0.039(6) -0.001(5) -0.003(5) -0.004(5)
C12 0.042(7) 0.083(9) 0.057(8) -0.005(6) 0.007(6) -0.016(7)
C13 0.068(9) 0.074(9) 0.050(7) 0.006(7) 0.007(6) -0.016(6)
C14 0.034(6) 0.055(7) 0.039(6) -0.007(5) 0.005(5) 0.015(5)
C15 0.021(5) 0.045(6) 0.093(9) -0.013(5) 0.021(6) 0.006(6)
C16 0.033(6) 0.048(6) 0.068(8) -0.017(5) 0.001(5) -0.006(6)
C17 0.022(5) 0.075(8) 0.037(6) -0.006(5) -0.002(4) -0.008(5)
C18 0.020(5) 0.057(7) 0.060(7) 0.006(5) 0.005(5) 0.005(6)
C19 0.033(7) 0.106(11) 0.043(7) 0.003(7) 0.006(5) 0.018(7)
C20 0.080(10) 0.026(6) 0.129(13) -0.007(6) 0.027(9) 0.012(7)
C21 0.072(10) 0.079(10) 0.083(10) -0.032(8) 0.014(8) -0.041(8)
C22 0.046(8) 0.100(11) 0.063(9) 0.004(7) -0.001(6) 0.015(8)
C23 0.031(6) 0.060(7) 0.069(8) 0.008(5) 0.013(6) -0.003(6)
C24 0.055(8) 0.022(5) 0.121(11) -0.021(5) -0.020(7) -0.010(6)
C25 0.061(8) 0.035(6) 0.071(8) -0.005(5) 0.009(6) -0.005(5)
C26 0.054(8) 0.023(5) 0.091(9) -0.000(5) -0.014(7) -0.010(5)
C27 0.071(9) 0.029(5) 0.064(8) -0.016(5) -0.014(6) 0.007(5)
C28 0.045(7) 0.032(5) 0.091(9) -0.021(5) 0.014(6) -0.020(6)
C29 0.102(13) 0.058(9) 0.106(12) -0.022(9) -0.037(10) -0.011(8)
C30 0.118(15) 0.054(9) 0.129(15) -0.012(9) 0.051(12) -0.030(9)
C31 0.081(11) 0.042(7) 0.096(11) 0.010(7) -0.013(9) 0.005(7)
C32 0.090(11) 0.052(7) 0.067(9) -0.028(7) 0.008(8) 0.005(6)
C33 0.046(8) 0.048(8) 0.158(16) 0.001(6) 0.020(9) -0.007(9)
C34 0.024(5) 0.041(6) 0.057(7) -0.000(4) 0.006(5) 0.017(5)
C35 0.036(6) 0.045(6) 0.057(7) -0.001(5) 0.005(5) -0.000(5)
C36 0.054(7) 0.036(6) 0.049(6) -0.004(5) -0.004(5) 0.003(5)
C37 0.035(6) 0.051(7) 0.058(7) -0.014(5) -0.003(5) 0.005(5)
C38 0.035(6) 0.053(7) 0.071(8) -0.008(5) 0.011(6) 0.004(6)
C39 0.041(6) 0.033(5) 0.061(7) 0.000(5) -0.005(5) -0.002(5)
C40 0.045(7) 0.040(6) 0.068(8) -0.014(5) -0.008(6) 0.011(5)
C41 0.121(15) 0.059(9) 0.082(11) 0.002(9) -0.041(10) 0.003(8)
C42 0.139(18) 0.078(11) 0.073(11) -0.024(11) -0.015(11) -0.013(9)
C43 0.124(16) 0.051(8) 0.092(12) -0.012(9) -0.001(11) -0.016(8)
C44 0.050(8) 0.047(7) 0.083(10) -0.011(6) 0.009(7) 0.007(6)
C45 0.037(6) 0.055(7) 0.047(6) 0.003(5) 0.004(5) 0.004(5)
C46 0.023(5) 0.035(5) 0.068(7) -0.004(4) 0.008(5) 0.019(5)
C47 0.044(7) 0.051(7) 0.058(7) 0.004(5) 0.002(6) 0.010(6)
C48 0.074(10) 0.056(7) 0.051(7) 0.013(7) -0.001(7) 0.010(6)
C49 0.092(12) 0.043(7) 0.066(9) -0.004(7) 0.007(8) -0.001(6)
C50 0.087(11) 0.033(6) 0.092(11) 0.001(6) 0.044(9) 0.005(6)
C51 0.038(7) 0.030(5) 0.094(10) 0.006(5) 0.012(6) 0.009(6)
C52 0.030(6) 0.061(8) 0.083(9) -0.007(5) 0.001(6) 0.029(7)
C53 0.052(9) 0.108(13) 0.137(15) -0.025(9) -0.023(9) 0.084(12)
C54 0.045(10) 0.154(19) 0.23(3) -0.035(11) -0.034(13) 0.123(19)
C55 0.048(10) 0.17(2) 0.161(19) -0.012(11) -0.026(11) 0.108(17)
C56 0.049(8) 0.094(11) 0.102(12) -0.004(8) -0.001(8) 0.062(10)
C57 0.038(7) 0.070(8) 0.073(8) -0.008(6) -0.001(6) 0.024(7)
C58 0.037(6) 0.056(7) 0.039(6) 0.015(5) 0.006(5) -0.013(5)
C59 0.035(7) 0.081(9) 0.066(8) 0.019(6) -0.004(6) -0.010(7)
C60 0.060(10) 0.163(19) 0.059(9) 0.043(11) -0.011(7) -0.037(11)
C61 0.123(17) 0.109(14) 0.053(8) 0.081(13) -0.019(9) -0.016(9)
C62 0.097(12) 0.067(9) 0.047(7) 0.038(8) -0.004(8) -0.002(6)
C63 0.070(9) 0.052(7) 0.049(7) 0.019(6) 0.014(6) 0.009(5)
C64 0.034(6) 0.032(5) 0.056(7) -0.004(4) 0.006(5) -0.008(5)
C65 0.035(6) 0.059(7) 0.071(8) 0.000(5) 0.020(6) 0.000(6)
C66 0.065(10) 0.097(11) 0.064(9) -0.006(8) 0.035(7) -0.001(8)
C67 0.052(9) 0.070(9) 0.097(12) -0.011(7) 0.038(8) -0.014(8)
C68 0.029(6) 0.052(7) 0.085(10) -0.010(5) 0.015(6) -0.018(6)
C69 0.044(6) 0.041(6) 0.046(6) -0.001(5) 0.011(5) -0.008(5)
C70 0.029(6) 0.039(6) 0.053(6) 0.001(4) -0.000(5) -0.008(5)
C71 0.043(6) 0.039(6) 0.041(6) 0.001(5) 0.008(5) 0.000(4)
C72 0.048(7) 0.042(6) 0.053(7) 0.001(5) 0.005(5) -0.010(5)
C73 0.062(8) 0.044(6) 0.058(7) -0.006(6) -0.003(6) -0.011(6)
C74 0.068(9) 0.060(8) 0.058(8) -0.013(7) 0.019(7) -0.006(6)
C75 0.057(8) 0.047(6) 0.057(7) -0.015(6) 0.016(6) -0.008(5)
C76 0.027(5) 0.036(5) 0.052(6) -0.002(4) 0.009(5) -0.000(5)
C77 0.042(6) 0.034(5) 0.050(6) 0.008(5) 0.001(5) 0.004(5)
C78 0.043(7) 0.054(7) 0.061(8) -0.005(6) 0.003(6) 0.013(6)
C79 0.056(8) 0.057(7) 0.053(7) -0.017(6) 0.001(6) -0.007(6)
C80 0.052(7) 0.045(6) 0.059(7) -0.009(5) 0.020(6) -0.009(5)
C81 0.041(6) 0.030(5) 0.051(6) -0.000(4) 0.013(5) -0.004(4)
B1 0.024(6) 0.039(6) 0.069(9) -0.001(5) 0.010(6) 0.016(6)
B2 0.028(6) 0.044(6) 0.044(7) -0.009(5) 0.007(5) 0.002(5)

loop_
_atom_type_symbol
_atom_type_description
_atom_type_scat_dispersion_real
_atom_type_scat_dispersion_imag
_atom_type_scat_source
C C 0.0033 0.0016
;
International Tables for Crystallography
(1992, Vol. C, Tables 4.2.6.8 and 6.1.1.4)
;
H H 0.0000 0.0000
;
International Tables for Crystallography
(1992, Vol. C, Table 6.1.1.4)
;
B B 0.0013 0.0007
;
International Tables for Crystallography
(1992, Vol. C, Tables 4.2.6.8 and 6.1.1.4)
;
Ir Ir -1.4442 7.9887
;
International Tables for Crystallography
(1992, Vol. C, Tables 4.2.6.8 and 6.1.1.4)
;
N N 0.0061 0.0033
;
International Tables for Crystallography
(1992, Vol. C, Tables 4.2.6.8 and 6.1.1.4)
;
Pt Pt -1.7033 8.3905
;
International Tables for Crystallography
(1992, Vol. C, Tables 4.2.6.8 and 6.1.1.4)
;
S S 0.1246 0.1234
;
International Tables for Crystallography
(1992, Vol. C, Tables 4.2.6.8 and 6.1.1.4)
;

loop_
_geom_angle_atom_site_label_1
_geom_angle_atom_site_label_2
_geom_angle_atom_site_label_3
_geom_angle
_geom_angle_publ_flag
Ir1 Pt1 Ir2 58.776(11) yes
Ir1 Pt1 S1 50.07(7) yes
Ir1 Pt1 S2 50.31(6) yes
Ir1 Pt1 C1 125.2(3) yes
Ir1 Pt1 C8 127.6(3) yes
Ir2 Pt1 S1 48.58(6) yes
Ir2 Pt1 S2 48.72(6) yes
Ir2 Pt1 C1 133.7(3) yes
Ir2 Pt1 C8 131.7(3) yes
S1 Pt1 S2 83.38(9) yes
S1 Pt1 C1 95.6(3) yes
S1 Pt1 C8 177.6(3) yes
S2 Pt1 C1 174.5(3) yes
S2 Pt1 C8 95.4(3) yes
C1 Pt1 C8 85.4(4) yes
Pt1 Ir1 Ir2 62.24(2) yes
Pt1 Ir1 S1 51.56(6) yes
Pt1 Ir1 S2 51.53(7) yes
Pt1 Ir1 C14 130.4(3) yes
Pt1 Ir1 C15 110.2(3) yes
Pt1 Ir1 C16 119.1(3) yes
Pt1 Ir1 C17 151.0(3) yes
Pt1 Ir1 C18 167.0(3) yes
Ir2 Ir1 S1 50.42(6) yes
Ir2 Ir1 S2 50.52(7) yes
Ir2 Ir1 C14 140.5(3) yes
Ir2 Ir1 C15 169.7(3) yes
Ir2 Ir1 C16 149.1(4) yes
Ir2 Ir1 C17 124.5(4) yes
Ir2 Ir1 C18 121.6(3) yes
S1 Ir1 S2 85.37(9) yes
S1 Ir1 C14 168.9(3) yes
S1 Ir1 C15 131.6(4) yes
S1 Ir1 C16 104.0(4) yes
S1 Ir1 C17 108.0(3) yes
S1 Ir1 C18 141.2(3) yes
S2 Ir1 C14 103.9(3) yes
S2 Ir1 C15 119.6(4) yes
S2 Ir1 C16 157.4(3) yes
S2 Ir1 C17 156.9(3) yes
S2 Ir1 C18 119.6(3) yes
C14 Ir1 C15 38.2(5) yes
C14 Ir1 C16 65.2(5) yes
C14 Ir1 C17 65.4(4) yes
C14 Ir1 C18 38.0(4) yes
C15 Ir1 C16 39.7(5) yes
C15 Ir1 C17 65.7(5) yes
C15 Ir1 C18 64.1(5) yes
C16 Ir1 C17 38.7(5) yes
C16 Ir1 C18 64.9(5) yes
C17 Ir1 C18 39.5(4) yes
Pt1 Ir2 Ir1 58.98(2) yes
Pt1 Ir2 S1 49.98(6) yes
Pt1 Ir2 S2 49.98(7) yes
Pt1 Ir2 C24 127.0(4) yes
Pt1 Ir2 C25 159.4(4) yes
Pt1 Ir2 C26 162.7(4) yes
Pt1 Ir2 C27 130.5(4) yes
Pt1 Ir2 C28 116.0(3) yes
Ir1 Ir2 S1 50.41(7) yes
Ir1 Ir2 S2 50.63(6) yes
Ir1 Ir2 C24 148.6(5) yes
Ir1 Ir2 C25 122.6(4) yes
Ir1 Ir2 C26 118.4(4) yes
Ir1 Ir2 C27 138.0(4) yes
Ir1 Ir2 C28 172.5(4) yes
S1 Ir2 S2 85.45(9) yes
S1 Ir2 C24 160.5(5) yes
S1 Ir2 C25 149.2(4) yes
S1 Ir2 C26 113.9(4) yes
S1 Ir2 C27 100.8(3) yes
S1 Ir2 C28 122.2(4) yes
S2 Ir2 C24 106.3(4) yes
S2 Ir2 C25 113.0(4) yes
S2 Ir2 C26 144.0(4) yes
S2 Ir2 C27 171.3(4) yes
S2 Ir2 C28 131.7(4) yes
C24 Ir2 C25 39.4(5) yes
C24 Ir2 C26 65.3(5) yes
C24 Ir2 C27 66.0(5) yes
C24 Ir2 C28 38.6(6) yes
C25 Ir2 C26 37.8(5) yes
C25 Ir2 C27 64.2(5) yes
C25 Ir2 C28 64.3(5) yes
C26 Ir2 C27 38.1(5) yes
C26 Ir2 C28 64.5(5) yes
C27 Ir2 C28 39.6(5) yes
Pt1 S1 Ir1 78.37(8) yes
Pt1 S1 Ir2 81.44(8) yes
Ir1 S1 Ir2 79.16(9) yes
Pt1 S2 Ir1 78.16(8) yes
Pt1 S2 Ir2 81.30(9) yes
Ir1 S2 Ir2 78.85(8) yes
C1 N1 C2 111.9(9) yes
C1 N1 C7 120.8(9) yes
C2 N1 C7 127.2(9) yes
C1 N2 C3 109.8(9) yes
C1 N2 C4 124.6(10) yes
C3 N2 C4 125.3(11) yes
C7 N3 C8 122.3(9) yes
C7 N3 C9 128.5(9) yes
C8 N3 C9 109.2(9) yes
C8 N4 C10 109.7(9) yes
C8 N4 C11 123.3(8) yes
C10 N4 C11 126.9(9) yes
Pt1 C1 N1 122.0(8) yes
Pt1 C1 N2 133.8(8) yes
N1 C1 N2 104.2(9) yes
N1 C2 C3 106.1(10) yes
N2 C3 C2 108.0(11) yes
N2 C4 C5 110.3(11) yes
N2 C4 C6 111.5(11) yes
C5 C4 C6 110.7(12) yes
N1 C7 N3 107.9(9) yes
Pt1 C8 N3 120.2(7) yes
Pt1 C8 N4 133.7(7) yes
N3 C8 N4 105.9(8) yes
N3 C9 C10 107.1(10) yes
N4 C10 C9 108.1(10) yes
N4 C11 C12 110.2(10) yes
N4 C11 C13 110.0(10) yes
C12 C11 C13 110.2(10) yes
Ir1 C14 C15 68.3(7) yes
Ir1 C14 C18 69.3(6) yes
Ir1 C14 C19 126.9(8) yes
C15 C14 C18 106.7(10) yes
C15 C14 C19 127.5(11) yes
C18 C14 C19 125.8(11) yes
Ir1 C15 C14 73.5(7) yes
Ir1 C15 C16 71.4(7) yes
Ir1 C15 C20 123.2(8) yes
C14 C15 C16 109.6(10) yes
C14 C15 C20 125.1(12) yes
C16 C15 C20 125.3(12) yes
Ir1 C16 C15 68.9(6) yes
Ir1 C16 C17 70.4(6) yes
Ir1 C16 C21 123.4(9) yes
C15 C16 C17 106.9(10) yes
C15 C16 C21 126.4(11) yes
C17 C16 C21 126.6(11) yes
Ir1 C17 C16 70.9(6) yes
Ir1 C17 C18 70.1(6) yes
Ir1 C17 C22 128.8(9) yes
C16 C17 C18 106.6(10) yes
C16 C17 C22 124.9(11) yes
C18 C17 C22 128.2(11) yes
Ir1 C18 C14 72.7(6) yes
Ir1 C18 C17 70.4(6) yes
Ir1 C18 C23 124.9(8) yes
C14 C18 C17 110.0(10) yes
C14 C18 C23 126.3(11) yes
C17 C18 C23 123.7(10) yes
Ir2 C24 C25 69.7(7) yes
Ir2 C24 C28 69.7(7) yes
Ir2 C24 C29 126.0(9) yes
C25 C24 C28 104.8(12) yes
C25 C24 C29 129.0(14) yes
C28 C24 C29 126.2(13) yes
Ir2 C25 C24 70.9(7) yes
Ir2 C25 C26 72.7(7) yes
Ir2 C25 C30 125.3(9) yes
C24 C25 C26 110.4(12) yes
C24 C25 C30 123.0(13) yes
C26 C25 C30 126.6(13) yes
Ir2 C26 C25 69.4(7) yes
Ir2 C26 C27 71.9(6) yes
Ir2 C26 C31 127.2(8) yes
C25 C26 C27 109.2(11) yes
C25 C26 C31 126.9(13) yes
C27 C26 C31 123.8(13) yes
Ir2 C27 C26 70.0(7) yes
Ir2 C27 C28 67.4(7) yes
Ir2 C27 C32 128.0(8) yes
C26 C27 C28 104.8(11) yes
C26 C27 C32 127.1(12) yes
C28 C27 C32 128.1(13) yes
Ir2 C28 C24 71.7(7) yes
Ir2 C28 C27 73.0(7) yes
Ir2 C28 C33 124.9(8) yes
C24 C28 C27 110.8(11) yes
C24 C28 C33 126.1(12) yes
C27 C28 C33 123.0(13) yes
C35 C34 C39 115.5(10) yes
C35 C34 B1 118.8(10) yes
C39 C34 B1 125.7(9) yes
C34 C35 C36 121.5(11) yes
C35 C36 C37 120.8(10) yes
C36 C37 C38 120.6(11) yes
C37 C38 C39 117.4(11) yes
C34 C39 C38 124.0(10) yes
C41 C40 C45 111.8(12) yes
C41 C40 B1 120.4(11) yes
C45 C40 B1 127.0(11) yes
C40 C41 C42 124.4(15) yes
C41 C42 C43 119.1(16) yes
C42 C43 C44 118.6(15) yes
C43 C44 C45 119.9(13) yes
C40 C45 C44 126.1(12) yes
C47 C46 C51 113.7(11) yes
C47 C46 B1 120.1(10) yes
C51 C46 B1 126.1(10) yes
C46 C47 C48 124.4(12) yes
C47 C48 C49 120.1(13) yes
C48 C49 C50 118.0(14) yes
C49 C50 C51 123.0(15) yes
C46 C51 C50 120.6(12) yes
C53 C52 C57 112.8(12) yes
C53 C52 B1 121.8(12) yes
C57 C52 B1 125.5(11) yes
C52 C53 C54 125.1(18) yes
C53 C54 C55 119.8(18) yes
C54 C55 C56 118.9(16) yes
C55 C56 C57 119.8(15) yes
C52 C57 C56 123.6(13) yes
C59 C58 C63 114.5(11) yes
C59 C58 B2 124.1(11) yes
C63 C58 B2 121.3(10) yes
C58 C59 C60 122.6(14) yes
C59 C60 C61 117.8(16) yes
C60 C61 C62 122.3(18) yes
C61 C62 C63 117.6(15) yes
C58 C63 C62 125.2(13) yes
C65 C64 C69 114.7(10) yes
C65 C64 B2 120.8(9) yes
C69 C64 B2 124.3(10) yes
C64 C65 C66 123.0(11) yes
C65 C66 C67 119.7(14) yes
C66 C67 C68 118.5(14) yes
C67 C68 C69 120.2(11) yes
C64 C69 C68 123.8(11) yes
C71 C70 C75 115.2(10) yes
C71 C70 B2 123.1(10) yes
C75 C70 B2 121.4(10) yes
C70 C71 C72 123.1(10) yes
C71 C72 C73 120.8(11) yes
C72 C73 C74 119.0(11) yes
C73 C74 C75 120.2(12) yes
C70 C75 C74 121.7(11) yes
C77 C76 C81 114.0(10) yes
C77 C76 B2 122.0(9) yes
C81 C76 B2 124.0(9) yes
C76 C77 C78 123.5(10) yes
C77 C78 C79 120.9(11) yes
C78 C79 C80 117.6(11) yes
C79 C80 C81 120.1(11) yes
C76 C81 C80 123.9(10) yes
C34 B1 C40 107.2(9) yes
C34 B1 C46 107.6(9) yes
C34 B1 C52 111.0(9) yes
C40 B1 C46 110.2(9) yes
C40 B1 C52 107.6(9) yes
C46 B1 C52 113.1(10) yes
C58 B2 C64 110.4(9) yes
C58 B2 C70 109.3(8) yes
C58 B2 C76 108.7(9) yes
C64 B2 C70 108.4(9) yes
C64 B2 C76 109.9(8) yes
C70 B2 C76 110.1(9) yes
N1 C2 H2 126.959 no
C3 C2 H2 126.951 no
N2 C3 H3 126.014 no
C2 C3 H3 126.011 no
N2 C4 H4 108.085 no
C5 C4 H4 108.091 no
C6 C4 H4 108.089 no
C4 C5 H5A 109.466 no
C4 C5 H5B 109.470 no
C4 C5 H5C 109.476 no
H5A C5 H5B 109.464 no
H5A C5 H5C 109.484 no
H5B C5 H5C 109.468 no
C4 C6 H6A 109.476 no
C4 C6 H6B 109.463 no
C4 C6 H6C 109.471 no
H6A C6 H6B 109.469 no
H6A C6 H6C 109.475 no
H6B C6 H6C 109.473 no
N1 C7 H7A 110.122 no
N1 C7 H7B 110.120 no
N3 C7 H7A 110.108 no
N3 C7 H7B 110.117 no
H7A C7 H7B 108.447 no
N3 C9 H9 126.469 no
C10 C9 H9 126.458 no
N4 C10 H10 125.941 no
C9 C10 H10 125.934 no
N4 C11 H11 108.817 no
C12 C11 H11 108.816 no
C13 C11 H11 108.818 no
C11 C12 H12A 109.466 no
C11 C12 H12B 109.476 no
C11 C12 H12C 109.471 no
H12A C12 H12B 109.470 no
H12A C12 H12C 109.474 no
H12B C12 H12C 109.470 no
C11 C13 H13A 109.473 no
C11 C13 H13B 109.482 no
C11 C13 H13C 109.472 no
H13A C13 H13B 109.466 no
H13A C13 H13C 109.468 no
H13B C13 H13C 109.466 no
C14 C19 H19A 109.471 no
C14 C19 H19B 109.478 no
C14 C19 H19C 109.466 no
H19A C19 H19B 109.472 no
H19A C19 H19C 109.464 no
H19B C19 H19C 109.477 no
C15 C20 H20A 109.471 no
C15 C20 H20B 109.468 no
C15 C20 H20C 109.480 no
H20A C20 H20B 109.464 no
H20A C20 H20C 109.466 no
H20B C20 H20C 109.477 no
C16 C21 H21A 109.475 no
C16 C21 H21B 109.463 no
C16 C21 H21C 109.456 no
H21A C21 H21B 109.483 no
H21A C21 H21C 109.480 no
H21B C21 H21C 109.471 no
C17 C22 H22A 109.471 no
C17 C22 H22B 109.472 no
C17 C22 H22C 109.458 no
H22A C22 H22B 109.483 no
H22A C22 H22C 109.476 no
H22B C22 H22C 109.466 no
C18 C23 H23A 109.476 no
C18 C23 H23B 109.467 no
C18 C23 H23C 109.471 no
H23A C23 H23B 109.461 no
H23A C23 H23C 109.480 no
H23B C23 H23C 109.473 no
C24 C29 H29A 109.466 no
C24 C29 H29B 109.466 no
C24 C29 H29C 109.464 no
H29A C29 H29B 109.493 no
H29A C29 H29C 109.467 no
H29B C29 H29C 109.472 no
C25 C30 H30A 109.462 no
C25 C30 H30B 109.476 no
C25 C30 H30C 109.479 no
H30A C30 H30B 109.471 no
H30A C30 H30C 109.463 no
H30B C30 H30C 109.476 no
C26 C31 H31A 109.466 no
C26 C31 H31B 109.477 no
C26 C31 H31C 109.468 no
H31A C31 H31B 109.492 no
H31A C31 H31C 109.463 no
H31B C31 H31C 109.462 no
C27 C32 H32A 109.475 no
C27 C32 H32B 109.464 no
C27 C32 H32C 109.473 no
H32A C32 H32B 109.481 no
H32A C32 H32C 109.457 no
H32B C32 H32C 109.478 no
C28 C33 H33A 109.476 no
C28 C33 H33B 109.480 no
C28 C33 H33C 109.474 no
H33A C33 H33B 109.469 no
H33A C33 H33C 109.464 no
H33B C33 H33C 109.465 no
C34 C35 H35 119.231 no
C36 C35 H35 119.223 no
C35 C36 H36 119.589 no
C37 C36 H36 119.600 no
C36 C37 H37 119.676 no
C38 C37 H37 119.701 no
C37 C38 H38 121.282 no
C39 C38 H38 121.286 no
C34 C39 H39 117.994 no
C38 C39 H39 118.008 no
C40 C41 H41 117.819 no
C42 C41 H41 117.806 no
C41 C42 H42 120.452 no
C43 C42 H42 120.464 no
C42 C43 H43 120.686 no
C44 C43 H43 120.689 no
C43 C44 H44 120.059 no
C45 C44 H44 120.063 no
C40 C45 H45 116.970 no
C44 C45 H45 116.973 no
C46 C47 H47 117.791 no
C48 C47 H47 117.770 no
C47 C48 H48 119.957 no
C49 C48 H48 119.940 no
C48 C49 H49 120.972 no
C50 C49 H49 120.998 no
C49 C50 H50 118.473 no
C51 C50 H50 118.486 no
C46 C51 H51 119.685 no
C50 C51 H51 119.691 no
C52 C53 H53 117.471 no
C54 C53 H53 117.465 no
C53 C54 H54 120.081 no
C55 C54 H54 120.071 no
C54 C55 H55 120.521 no
C56 C55 H55 120.533 no
C55 C56 H56 120.115 no
C57 C56 H56 120.120 no
C52 C57 H57 118.222 no
C56 C57 H57 118.225 no
C58 C59 H59 118.700 no
C60 C59 H59 118.726 no
C59 C60 H60 121.096 no
C61 C60 H60 121.110 no
C60 C61 H61 118.862 no
C62 C61 H61 118.871 no
C61 C62 H62 121.221 no
C63 C62 H62 121.229 no
C58 C63 H63 117.408 no
C62 C63 H63 117.419 no
C64 C65 H65 118.526 no
C66 C65 H65 118.512 no
C65 C66 H66 120.152 no
C67 C66 H66 120.130 no
C66 C67 H67 120.732 no
C68 C67 H67 120.753 no
C67 C68 H68 119.892 no
C69 C68 H68 119.887 no
C64 C69 H69 118.090 no
C68 C69 H69 118.110 no
C70 C71 H71 118.474 no
C72 C71 H71 118.466 no
C71 C72 H72 119.607 no
C73 C72 H72 119.623 no
C72 C73 H73 120.499 no
C74 C73 H73 120.493 no
C73 C74 H74 119.901 no
C75 C74 H74 119.917 no
C70 C75 H75 119.139 no
C74 C75 H75 119.147 no
C76 C77 H77 118.265 no
C78 C77 H77 118.278 no
C77 C78 H78 119.551 no
C79 C78 H78 119.534 no
C78 C79 H79 121.185 no
C80 C79 H79 121.192 no
C79 C80 H80 119.960 no
C81 C80 H80 119.961 no
C76 C81 H81 118.065 no
C80 C81 H81 118.068 no

loop_
_geom_bond_atom_site_label_1
_geom_bond_atom_site_label_2
_geom_bond_distance
_geom_bond_publ_flag
Pt1 Ir1 2.9268(10) yes
Pt1 Ir2 3.0221(9) yes
Pt1 S1 2.340(3) yes
Pt1 S2 2.341(3) yes
Pt1 C1 1.984(11) yes
Pt1 C8 2.001(9) yes
Ir1 Ir2 2.9204(8) yes
Ir1 S1 2.291(3) yes
Ir1 S2 2.301(3) yes
Ir1 C14 2.206(11) yes
Ir1 C15 2.138(11) yes
Ir1 C16 2.171(11) yes
Ir1 C17 2.165(10) yes
Ir1 C18 2.162(11) yes
Ir2 S1 2.292(3) yes
Ir2 S2 2.298(3) yes
Ir2 C24 2.160(12) yes
Ir2 C25 2.143(11) yes
Ir2 C26 2.185(11) yes
Ir2 C27 2.210(12) yes
Ir2 C28 2.134(12) yes
N1 C1 1.345(13) yes
N1 C2 1.380(15) yes
N1 C7 1.461(15) yes
N2 C1 1.355(15) yes
N2 C3 1.391(16) yes
N2 C4 1.466(16) yes
N3 C7 1.431(14) yes
N3 C8 1.360(12) yes
N3 C9 1.397(14) yes
N4 C8 1.350(12) yes
N4 C10 1.379(14) yes
N4 C11 1.451(14) yes
C2 C3 1.318(17) yes
C4 C5 1.52(2) yes
C4 C6 1.524(19) yes
C9 C10 1.324(16) yes
C11 C12 1.536(16) yes
C11 C13 1.548(17) yes
C14 C15 1.424(16) yes
C14 C18 1.421(15) yes
C14 C19 1.457(15) yes
C15 C16 1.464(18) yes
C15 C20 1.504(16) yes
C16 C17 1.438(17) yes
C16 C21 1.478(19) yes
C17 C18 1.462(16) yes
C17 C22 1.478(18) yes
C18 C23 1.478(17) yes
C24 C25 1.451(19) yes
C24 C28 1.42(2) yes
C24 C29 1.50(3) yes
C25 C26 1.404(19) yes
C25 C30 1.48(3) yes
C26 C27 1.435(19) yes
C26 C31 1.455(19) yes
C27 C28 1.474(18) yes
C27 C32 1.441(18) yes
C28 C33 1.495(19) yes
C34 C35 1.392(15) yes
C34 C39 1.382(16) yes
C34 B1 1.645(16) yes
C35 C36 1.384(16) yes
C36 C37 1.361(17) yes
C37 C38 1.370(17) yes
C38 C39 1.406(16) yes
C40 C41 1.38(2) yes
C40 C45 1.377(16) yes
C40 B1 1.660(17) yes
C41 C42 1.38(3) yes
C42 C43 1.39(3) yes
C43 C44 1.33(3) yes
C44 C45 1.369(17) yes
C46 C47 1.425(15) yes
C46 C51 1.425(17) yes
C46 B1 1.591(18) yes
C47 C48 1.372(17) yes
C48 C49 1.39(3) yes
C49 C50 1.36(3) yes
C50 C51 1.41(2) yes
C52 C53 1.40(2) yes
C52 C57 1.379(18) yes
C52 B1 1.628(16) yes
C53 C54 1.34(3) yes
C54 C55 1.37(4) yes
C55 C56 1.35(3) yes
C56 C57 1.400(18) yes
C58 C59 1.400(16) yes
C58 C63 1.391(17) yes
C58 B2 1.628(16) yes
C59 C60 1.41(3) yes
C60 C61 1.37(3) yes
C61 C62 1.37(3) yes
C62 C63 1.37(2) yes
C64 C65 1.395(17) yes
C64 C69 1.371(14) yes
C64 B2 1.654(16) yes
C65 C66 1.37(2) yes
C66 C67 1.41(2) yes
C67 C68 1.34(3) yes
C68 C69 1.390(17) yes
C70 C71 1.390(15) yes
C70 C75 1.390(17) yes
C70 B2 1.644(15) yes
C71 C72 1.385(15) yes
C72 C73 1.345(17) yes
C73 C74 1.380(18) yes
C74 C75 1.407(17) yes
C76 C77 1.386(14) yes
C76 C81 1.401(14) yes
C76 B2 1.648(16) yes
C77 C78 1.381(16) yes
C78 C79 1.371(18) yes
C79 C80 1.399(17) yes
C80 C81 1.367(16) yes
C2 H2 0.950 no
C3 H3 0.950 no
C4 H4 1.000 no
C5 H5A 0.980 no
C5 H5B 0.980 no
C5 H5C 0.980 no
C6 H6A 0.980 no
C6 H6B 0.980 no
C6 H6C 0.980 no
C7 H7A 0.990 no
C7 H7B 0.990 no
C9 H9 0.950 no
C10 H10 0.950 no
C11 H11 1.000 no
C12 H12A 0.980 no
C12 H12B 0.980 no
C12 H12C 0.980 no
C13 H13A 0.980 no
C13 H13B 0.980 no
C13 H13C 0.980 no
C19 H19A 0.980 no
C19 H19B 0.980 no
C19 H19C 0.980 no
C20 H20A 0.980 no
C20 H20B 0.980 no
C20 H20C 0.980 no
C21 H21A 0.980 no
C21 H21B 0.980 no
C21 H21C 0.980 no
C22 H22A 0.980 no
C22 H22B 0.980 no
C22 H22C 0.980 no
C23 H23A 0.980 no
C23 H23B 0.980 no
C23 H23C 0.980 no
C29 H29A 0.980 no
C29 H29B 0.980 no
C29 H29C 0.980 no
C30 H30A 0.980 no
C30 H30B 0.980 no
C30 H30C 0.980 no
C31 H31A 0.980 no
C31 H31B 0.980 no
C31 H31C 0.980 no
C32 H32A 0.980 no
C32 H32B 0.980 no
C32 H32C 0.980 no
C33 H33A 0.980 no
C33 H33B 0.980 no
C33 H33C 0.980 no
C35 H35 0.950 no
C36 H36 0.950 no
C37 H37 0.950 no
C38 H38 0.950 no
C39 H39 0.950 no
C41 H41 0.950 no
C42 H42 0.950 no
C43 H43 0.950 no
C44 H44 0.950 no
C45 H45 0.950 no
C47 H47 0.950 no
C48 H48 0.950 no
C49 H49 0.950 no
C50 H50 0.950 no
C51 H51 0.950 no
C53 H53 0.950 no
C54 H54 0.950 no
C55 H55 0.950 no
C56 H56 0.950 no
C57 H57 0.950 no
C59 H59 0.950 no
C60 H60 0.950 no
C61 H61 0.950 no
C62 H62 0.950 no
C63 H63 0.950 no
C65 H65 0.950 no
C66 H66 0.950 no
C67 H67 0.950 no
C68 H68 0.950 no
C69 H69 0.950 no
C71 H71 0.950 no
C72 H72 0.950 no
C73 H73 0.950 no
C74 H74 0.950 no
C75 H75 0.950 no
C77 H77 0.950 no
C78 H78 0.950 no
C79 H79 0.950 no
C80 H80 0.950 no
C81 H81 0.950 no

loop_
_geom_contact_atom_site_label_1
_geom_contact_atom_site_label_2
_geom_contact_distance
_geom_contact_publ_flag
_geom_contact_site_symmetry_2
Pt1 C4 3.571(14) no .
Pt1 C7 3.175(10) no .
Pt1 C11 3.537(10) no .
S1 N2 3.599(10) no .
S1 C4 3.406(14) no .
S2 C11 3.467(11) no .
N1 C4 3.551(16) no .
N1 C8 2.867(13) no .
N1 C9 3.516(14) no .
N2 C7 3.532(15) no .
N3 C1 2.843(14) no .
N3 C2 3.520(15) no .
N3 C11 3.563(14) no .
N4 C7 3.537(14) no .
C1 C5 3.49(2) no .
C1 C6 3.574(19) no .
C3 C5 3.08(2) no .
C3 C6 3.14(3) no .
C3 C7 3.580(17) no .
C7 C10 3.585(16) no .
C8 C12 3.553(16) no .
C8 C13 3.478(16) no .
C9 C11 3.595(16) no .
C10 C12 3.035(18) no .
C10 C13 3.180(18) no .
C19 C20 3.18(2) no .
C19 C23 3.148(18) no .
C20 C21 3.21(3) no .
C21 C22 3.17(3) no .
C22 C23 3.199(19) no .
C29 C30 3.20(3) no .
C29 C33 3.19(3) no .
C30 C31 3.16(3) no .
C31 C32 3.12(3) no .
C32 C33 3.18(2) no .
C34 C37 2.811(15) no .
C34 C41 3.330(19) no .
C34 C45 3.565(15) no .
C34 C47 3.013(16) no .
C34 C57 3.046(16) no .
C35 C38 2.769(17) no .
C35 C46 3.138(15) no .
C35 C47 3.467(16) no .
C35 C52 3.240(16) no .
C35 C57 3.177(16) no .
C36 C39 2.712(15) no .
C39 C40 2.979(16) no .
C39 C41 3.34(2) no .
C40 C43 2.84(2) no .
C40 C47 3.326(17) no .
C40 C53 3.220(19) no .
C41 C44 2.70(2) no .
C41 C52 3.04(2) no .
C41 C53 3.51(3) no .
C42 C45 2.67(2) no .
C45 C46 3.109(16) no .
C45 C47 3.283(16) no .
C46 C49 2.875(19) no .
C46 C53 3.283(19) no .
C47 C50 2.72(2) no .
C48 C51 2.781(19) no .
C51 C52 3.10(2) no .
C51 C53 3.20(3) no .
C52 C55 2.83(2) no .
C53 C56 2.70(3) no .
C54 C57 2.71(3) no .
C58 C61 2.80(3) no .
C58 C65 3.060(17) no .
C58 C71 3.481(15) no .
C58 C75 3.476(16) no .
C58 C81 2.995(15) no .
C59 C62 2.76(2) no .
C59 C70 3.003(17) no .
C59 C75 3.468(18) no .
C60 C63 2.74(3) no .
C63 C64 3.159(17) no .
C63 C65 3.273(18) no .
C63 C76 3.310(15) no .
C63 C81 3.194(15) no .
C64 C67 2.829(19) no .
C64 C71 3.062(14) no .
C64 C77 3.389(16) no .
C65 C68 2.730(16) no .
C65 C70 3.455(17) no .
C65 C71 3.382(16) no .
C66 C69 2.716(18) no .
C69 C70 3.511(15) no .
C69 C76 3.100(15) no .
C69 C77 3.290(16) no .
C70 C73 2.832(16) no .
C70 C77 3.145(15) no .
C71 C74 2.723(17) no .
C72 C75 2.740(17) no .
C75 C76 3.047(15) no .
C75 C77 3.191(16) no .
C76 C79 2.850(16) no .
C77 C80 2.730(16) no .
C78 C81 2.720(15) no .
N3 C38 3.578(16) no .
C2 C37 3.467(16) no .
C2 C45 3.596(17) no 2_645
C2 C51 3.548(15) no 2_645
C3 C44 3.582(19) no 2_645
C3 C45 3.437(17) no 2_645
C18 C80 3.589(16) no .
C19 C60 3.473(19) no .
C20 C69 3.445(16) no 3_556
C27 C51 3.597(16) no 2_655
C28 C50 3.365(16) no 2_655
C33 C50 3.589(18) no 2_655
C37 C2 3.467(16) no .
C38 N3 3.578(16) no .
C44 C3 3.582(19) no 2_655
C45 C2 3.596(17) no 2_655
C45 C3 3.437(17) no 2_655
C50 C28 3.365(16) no 2_645
C50 C33 3.589(18) no 2_645
C51 C2 3.548(15) no 2_655
C51 C27 3.597(16) no 2_645
C60 C19 3.473(19) no .
C69 C20 3.445(16) no 3_556
C74 C78 3.594(18) no 3_566
C78 C74 3.594(18) no 3_566
C80 C18 3.589(16) no .
Pt1 H4 3.0142 no .
Pt1 H7A 3.1119 no .
Pt1 H11 2.9730 no .
Ir1 H19A 3.4163 no .
Ir1 H19C 3.5136 no .
Ir1 H20B 3.3461 no .
Ir1 H20C 3.4094 no .
Ir1 H21A 3.3575 no .
Ir1 H21C 3.4164 no .
Ir1 H22B 3.5431 no .
Ir1 H22C 3.4287 no .
Ir1 H23A 3.3702 no .
Ir1 H23C 3.4464 no .
Ir2 H29B 3.4634 no .
Ir2 H29C 3.4307 no .
Ir2 H30A 3.4050 no .
Ir2 H30C 3.4053 no .
Ir2 H31B 3.4135 no .
Ir2 H31C 3.4902 no .
Ir2 H32B 3.4782 no .
Ir2 H32C 3.4656 no .
Ir2 H33A 3.3770 no .
Ir2 H33C 3.4212 no .
S1 H4 2.6761 no .
S1 H6A 3.2049 no .
S1 H21A 3.3012 no .
S1 H32B 3.4605 no .
S1 H32C 3.5584 no .
S2 H11 2.8165 no .
S2 H13B 3.1072 no .
S2 H19A 3.4922 no .
S2 H29C 3.4988 no .
N1 H3 3.0804 no .
N2 H2 3.1162 no .
N2 H5A 2.6738 no .
N2 H5B 2.6216 no .
N2 H5C 3.2887 no .
N2 H6A 2.6920 no .
N2 H6B 2.6597 no .
N2 H6C 3.3073 no .
N3 H10 3.1110 no .
N4 H9 3.1104 no .
N4 H12A 2.6181 no .
N4 H12B 2.6868 no .
N4 H12C 3.2862 no .
N4 H13A 2.7221 no .
N4 H13B 2.5998 no .
N4 H13C 3.2897 no .
C1 H2 3.1689 no .
C1 H3 3.1589 no .
C1 H4 2.5526 no .
C1 H5B 3.3722 no .
C1 H6A 3.5348 no .
C1 H7A 2.7409 no .
C1 H7B 3.2463 no .
C2 H7A 3.1279 no .
C2 H7B 2.6454 no .
C3 H4 3.3181 no .
C3 H5A 2.8444 no .
C3 H5B 3.2802 no .
C3 H6A 3.4272 no .
C3 H6B 2.8645 no .
C4 H3 2.8315 no .
C5 H3 3.1118 no .
C5 H6A 3.3439 no .
C5 H6B 2.7342 no .
C5 H6C 2.6549 no .
C5 H33C 3.5925 no .
C6 H3 3.1254 no .
C6 H5A 2.6942 no .
C6 H5B 3.3471 no .
C6 H5C 2.6906 no .
C7 H2 2.8639 no .
C7 H9 2.8753 no .
C7 H20C 3.4848 no .
C8 H7A 2.7443 no .
C8 H7B 3.2492 no .
C8 H9 3.1616 no .
C8 H10 3.1437 no .
C8 H11 2.5237 no .
C8 H12A 3.4836 no .
C8 H13B 3.3376 no .
C9 H7A 3.1526 no .
C9 H7B 2.6474 no .
C10 H11 3.3079 no .
C10 H12A 3.1747 no .
C10 H12B 2.8202 no .
C10 H13A 3.0081 no .
C10 H13B 3.3532 no .
C11 H10 2.8360 no .
C11 H29B 3.3617 no .
C12 H10 3.0124 no .
C12 H13A 2.6677 no .
C12 H13B 3.3706 no .
C12 H13C 2.7701 no .
C13 H10 3.2215 no .
C13 H12A 3.3750 no .
C13 H12B 2.6906 no .
C13 H12C 2.7393 no .
C14 H20A 2.9962 no .
C14 H20B 2.7398 no .
C14 H20C 3.3482 no .
C14 H23A 2.7415 no .
C14 H23B 2.9734 no .
C14 H23C 3.3378 no .
C15 H19A 2.7336 no .
C15 H19B 2.9863 no .
C15 H19C 3.3266 no .
C15 H21A 3.3370 no .
C15 H21B 3.1061 no .
C15 H21C 2.7184 no .
C16 H20A 3.1026 no .
C16 H20B 3.3571 no .
C16 H20C 2.7310 no .
C16 H22A 3.0600 no .
C16 H22B 2.6756 no .
C16 H22C 3.3041 no .
C17 H21A 2.7364 no .
C17 H21B 3.0247 no .
C17 H21C 3.3434 no .
C17 H23A 3.3129 no .
C17 H23B 3.0730 no .
C17 H23C 2.6662 no .
C18 H19A 3.2742 no .
C18 H19B 3.0464 no .
C18 H19C 2.6569 no .
C18 H22A 3.0056 no .
C18 H22B 3.3974 no .
C18 H22C 2.8215 no .
C19 H20A 3.4164 no .
C19 H20B 2.9203 no .
C19 H23A 2.9073 no .
C19 H23B 3.3707 no .
C20 H7A 3.1611 no .
C20 H19A 2.9028 no .
C20 H19B 3.4338 no .
C20 H21C 2.8447 no .
C21 H20A 3.5968 no .
C21 H20C 2.8556 no .
C21 H22A 3.5956 no .
C21 H22B 2.7826 no .
C22 H21A 2.9023 no .
C22 H21B 3.4164 no .
C22 H23B 3.5758 no .
C22 H23C 2.8307 no .
C23 H19B 3.5575 no .
C23 H19C 2.7764 no .
C23 H22A 3.4025 no .
C23 H22C 2.9788 no .
C23 H30A 3.4133 no .
C24 H30A 3.3199 no .
C24 H30B 3.0227 no .
C24 H30C 2.6697 no .
C24 H33A 2.7391 no .
C24 H33B 3.0079 no .
C24 H33C 3.3401 no .
C25 H29A 3.0767 no .
C25 H29B 3.3919 no .
C25 H29C 2.8120 no .
C25 H31A 2.9614 no .
C25 H31B 2.7098 no .
C25 H31C 3.3032 no .
C26 H30A 2.7220 no .
C26 H30B 2.9973 no .
C26 H30C 3.3181 no .
C26 H32A 3.0058 no .
C26 H32B 2.7023 no .
C26 H32C 3.3112 no .
C27 H31A 3.0100 no .
C27 H31B 3.2830 no .
C27 H31C 2.6397 no .
C27 H33A 3.3485 no .
C27 H33B 3.0541 no .
C27 H33C 2.6939 no .
C28 H29A 3.0573 no .
C28 H29B 2.7178 no .
C28 H29C 3.3243 no .
C28 H32A 3.0569 no .
C28 H32B 3.3505 no .
C28 H32C 2.7412 no .
C29 H11 3.3468 no .
C29 H13C 3.5062 no .
C29 H30B 3.5328 no .
C29 H30C 2.8510 no .
C29 H33A 2.9063 no .
C29 H33B 3.4507 no .
C30 H29A 3.4839 no .
C30 H29C 2.9353 no .
C30 H31A 3.4154 no .
C30 H31B 2.9003 no .
C31 H22C 3.4746 no .
C31 H30A 2.8912 no .
C31 H30B 3.4448 no .
C31 H32A 3.4230 no .
C31 H32B 2.8120 no .
C32 H31A 3.4789 no .
C32 H31C 2.7596 no .
C32 H33B 3.5171 no .
C32 H33C 2.8356 no .
C33 H29A 3.5407 no .
C33 H29B 2.8517 no .
C33 H32A 3.5008 no .
C33 H32C 2.8584 no .
C34 H36 3.2727 no .
C34 H38 3.3121 no .
C34 H41 3.3065 no .
C34 H47 2.6994 no .
C34 H57 2.6340 no .
C35 H37 3.2419 no .
C35 H39 3.2063 no .
C35 H47 3.2869 no .
C35 H57 2.5526 no .
C36 H38 3.2358 no .
C36 H57 3.4240 no .
C37 H35 3.2356 no .
C37 H39 3.2229 no .
C38 H36 3.2264 no .
C39 H35 3.2120 no .
C39 H37 3.2385 no .
C39 H41 3.4271 no .
C39 H47 3.1399 no .
C39 H57 3.5517 no .
C40 H39 2.5510 no .
C40 H42 3.2874 no .
C40 H44 3.2853 no .
C40 H47 3.2151 no .
C40 H53 3.0366 no .
C41 H39 2.7501 no .
C41 H43 3.2556 no .
C41 H45 3.1462 no .
C41 H53 3.4990 no .
C42 H39 3.4077 no .
C42 H44 3.2042 no .
C43 H41 3.2392 no .
C43 H45 3.1675 no .
C44 H42 3.1962 no .
C45 H39 3.0419 no .
C45 H41 3.1514 no .
C45 H43 3.1976 no .
C45 H47 3.0852 no .
C46 H35 2.9568 no .
C46 H45 2.7362 no .
C46 H48 3.3211 no .
C46 H50 3.3063 no .
C46 H53 3.0857 no .
C47 H35 3.4698 no .
C47 H45 2.6069 no .
C47 H49 3.2543 no .
C47 H51 3.2608 no .
C48 H45 3.4779 no .
C48 H50 3.2143 no .
C49 H47 3.2367 no .
C49 H51 3.2745 no .
C50 H48 3.2187 no .
C51 H47 3.2498 no .
C51 H49 3.2891 no .
C51 H53 2.8875 no .
C52 H35 3.0528 no .
C52 H41 2.6758 no .
C52 H51 2.7511 no .
C52 H54 3.2828 no .
C52 H56 3.2936 no .
C53 H41 3.2091 no .
C53 H51 2.5480 no .
C53 H55 3.2114 no .
C53 H57 3.1879 no .
C54 H51 3.4443 no .
C54 H56 3.2131 no .
C55 H53 3.1969 no .
C55 H57 3.2259 no .
C56 H54 3.2096 no .
C57 H35 2.9608 no .
C57 H41 3.1958 no .
C57 H53 3.1797 no .
C57 H55 3.2471 no .
C58 H60 3.3199 no .
C58 H62 3.2987 no .
C58 H65 2.6918 no .
C58 H71 3.5376 no .
C58 H75 3.5317 no .
C58 H81 2.5818 no .
C59 H61 3.2435 no .
C59 H63 3.2075 no .
C59 H65 3.5005 no .
C59 H75 3.5825 no .
C59 H81 3.4454 no .
C60 H62 3.2622 no .
C61 H59 3.2368 no .
C61 H63 3.1936 no .
C62 H60 3.2617 no .
C62 H81 3.2957 no .
C63 H59 3.2133 no .
C63 H61 3.2015 no .
C63 H65 2.9137 no .
C63 H81 2.5071 no .
C64 H63 2.8521 no .
C64 H66 3.2800 no .
C64 H68 3.2786 no .
C64 H71 2.6923 no .
C64 H77 3.2978 no .
C65 H63 3.0198 no .
C65 H67 3.2640 no .
C65 H69 3.1941 no .
C65 H71 2.6885 no .
C66 H68 3.2322 no .
C66 H71 3.5462 no .
C67 H65 3.2563 no .
C67 H69 3.2099 no .
C68 H66 3.2236 no .
C69 H65 3.1926 no .
C69 H67 3.2335 no .
C69 H71 3.5182 no .
C69 H77 3.0708 no .
C70 H59 2.5942 no .
C70 H65 3.4563 no .
C70 H69 3.5689 no .
C70 H72 3.2847 no .
C70 H74 3.2932 no .
C70 H77 2.8526 no .
C71 H59 3.1444 no .
C71 H65 3.3119 no .
C71 H73 3.2352 no .
C71 H75 3.2147 no .
C72 H74 3.2062 no .
C73 H71 3.2162 no .
C73 H75 3.2657 no .
C74 H59 3.5562 no .
C74 H72 3.2098 no .
C75 H59 2.8461 no .
C75 H71 3.2106 no .
C75 H73 3.2780 no .
C75 H77 2.9331 no .
C76 H63 3.2170 no .
C76 H69 2.7305 no .
C76 H75 2.6622 no .
C76 H78 3.2808 no .
C76 H80 3.2893 no .
C77 H69 2.5814 no .
C77 H75 2.7518 no .
C77 H79 3.2564 no .
C77 H81 3.2005 no .
C78 H69 3.5315 no .
C78 H80 3.2328 no .
C79 H77 3.2372 no .
C79 H81 3.2441 no .
C80 H78 3.2343 no .
C81 H63 3.0863 no .
C81 H75 3.5040 no .
C81 H77 3.2044 no .
C81 H79 3.2586 no .
B1 H35 2.7184 no .
B1 H39 2.8311 no .
B1 H41 2.7321 no .
B1 H45 2.8508 no .
B1 H47 2.7204 no .
B1 H51 2.8710 no .
B1 H53 2.7523 no .
B1 H57 2.8155 no .
B2 H59 2.8191 no .
B2 H63 2.7312 no .
B2 H65 2.7604 no .
B2 H69 2.8018 no .
B2 H71 2.7987 no .
B2 H75 2.7719 no .
B2 H77 2.7666 no .
B2 H81 2.8200 no .
H2 H3 2.4473 no .
H2 H7A 3.4602 no .
H2 H7B 2.6190 no .
H3 H5A 2.5947 no .
H3 H5B 3.4698 no .
H3 H6A 3.5545 no .
H3 H6B 2.5792 no .
H4 H5A 2.8563 no .
H4 H5B 2.3594 no .
H4 H5C 2.3417 no .
H4 H6A 2.3362 no .
H4 H6B 2.8605 no .
H4 H6C 2.3766 no .
H4 H32C 2.9263 no .
H4 H33C 2.9321 no .
H5A H6B 2.5612 no .
H5A H6C 2.9236 no .
H5B H6C 3.5559 no .
H5B H33C 3.4187 no .
H5C H6A 3.5602 no .
H5C H6B 3.0369 no .
H5C H6C 2.4720 no .
H5C H32C 3.5339 no .
H5C H33C 3.1912 no .
H6C H32C 3.2180 no .
H7A H9 3.5020 no .
H7A H20B 2.9488 no .
H7A H20C 2.5044 no .
H7B H9 2.6305 no .
H9 H10 2.4460 no .
H10 H12A 3.2853 no .
H10 H12B 2.5004 no .
H10 H13A 2.7725 no .
H10 H13B 3.5457 no .
H11 H12A 2.3992 no .
H11 H12B 2.8754 no .
H11 H12C 2.3547 no .
H11 H13A 2.8827 no .
H11 H13B 2.4318 no .
H11 H13C 2.3469 no .
H11 H29B 2.6506 no .
H11 H29C 3.3308 no .
H11 H33A 3.1456 no .
H12A H13A 3.5615 no .
H12B H13A 2.4587 no .
H12B H13B 3.5605 no .
H12B H13C 3.0402 no .
H12C H13A 2.9597 no .
H12C H13C 2.6210 no .
H12C H29B 3.0440 no .
H13C H29B 3.0830 no .
H13C H29C 3.0166 no .
H19A H20A 3.2300 no .
H19A H20B 2.3670 no .
H19B H20A 3.3915 no .
H19B H20B 3.2776 no .
H19B H23A 3.4317 no .
H19B H23B 3.5132 no .
H19C H23A 2.2741 no .
H19C H23B 3.0337 no .
H20A H21C 3.2914 no .
H20C H21B 3.3135 no .
H20C H21C 2.2303 no .
H21A H22A 3.4499 no .
H21A H22B 2.2655 no .
H21B H22A 3.5857 no .
H21B H22B 3.0489 no .
H22A H23B 3.5094 no .
H22A H23C 3.0880 no .
H22C H23B 3.4626 no .
H22C H23C 2.3465 no .
H22C H31B 2.9038 no .
H22C H31C 3.1518 no .
H23A H30A 2.9178 no .
H23C H30A 3.0147 no .
H23C H31B 2.8397 no .
H29A H30B 3.5441 no .
H29A H30C 3.2035 no .
H29A H33A 3.3600 no .
H29A H33B 3.5357 no .
H29B H33A 2.3033 no .
H29B H33B 3.1768 no .
H29C H30B 3.3560 no .
H29C H30C 2.3155 no .
H30A H31A 3.2275 no .
H30A H31B 2.3475 no .
H30B H31A 3.4160 no .
H30B H31B 3.2773 no .
H31A H32A 3.5146 no .
H31A H32B 3.2641 no .
H31C H32A 3.1320 no .
H31C H32B 2.1842 no .
H32A H33B 3.5721 no .
H32A H33C 3.2324 no .
H32C H33B 3.2764 no .
H32C H33C 2.2484 no .
H35 H36 2.3175 no .
H35 H47 3.5425 no .
H35 H57 2.4827 no .
H36 H37 2.3013 no .
H37 H38 2.3342 no .
H38 H39 2.3453 no .
H39 H41 3.0128 no .
H39 H45 3.4275 no .
H39 H47 3.3158 no .
H41 H42 2.3089 no .
H41 H53 3.4390 no .
H41 H57 3.4253 no .
H42 H43 2.3588 no .
H43 H44 2.2861 no .
H44 H45 2.2758 no .
H45 H47 2.4738 no .
H47 H48 2.2895 no .
H48 H49 2.3516 no .
H49 H50 2.3033 no .
H50 H51 2.3297 no .
H51 H53 2.3058 no .
H53 H54 2.2584 no .
H54 H55 2.3329 no .
H55 H56 2.3134 no .
H56 H57 2.3262 no .
H59 H60 2.3580 no .
H59 H71 3.5551 no .
H59 H75 3.0889 no .
H60 H61 2.3222 no .
H61 H62 2.3243 no .
H62 H63 2.2978 no .
H63 H65 2.9029 no .
H63 H81 2.5099 no .
H65 H66 2.3004 no .
H65 H71 2.6423 no .
H66 H67 2.3727 no .
H67 H68 2.3014 no .
H68 H69 2.3115 no .
H69 H77 2.3558 no .
H71 H72 2.3077 no .
H72 H73 2.2969 no .
H73 H74 2.3359 no .
H74 H75 2.3438 no .
H75 H77 2.7227 no .
H77 H78 2.2994 no .
H78 H79 2.3315 no .
H79 H80 2.3658 no .
H80 H81 2.2885 no .
N1 H37 3.1352 no .
N1 H38 3.1536 no .
N3 H37 3.4041 no .
N3 H38 2.7825 no .
N4 H38 2.8038 no .
N4 H57 3.4518 no 3_656
C1 H38 3.1462 no .
C2 H37 2.9401 no .
C2 H45 3.3039 no 2_645
C2 H53 3.4435 no 2_645
C2 H67 3.3875 no 3_556
C3 H37 3.5869 no .
C3 H45 3.4217 no 2_645
C5 H13C 3.5710 no 4_554
C5 H36 3.2994 no 2_655
C5 H47 2.9213 no .
C6 H13C 3.4971 no 4_554
C7 H37 3.4474 no .
C7 H38 3.5105 no .
C7 H50 3.5669 no 2_645
C7 H68 3.2145 no 3_556
C8 H38 2.7106 no .
C9 H12B 3.4742 no 3_656
C9 H37 3.3986 no .
C9 H38 2.9832 no .
C9 H41 3.2908 no 3_656
C9 H57 3.4884 no 3_656
C10 H38 2.9994 no .
C10 H57 2.9865 no 3_656
C11 H38 3.5351 no .
C12 H9 3.5056 no 3_656
C12 H38 3.4458 no .
C12 H39 3.4506 no .
C12 H48 3.3612 no 4_555
C13 H5C 3.3921 no 4_555
C13 H6C 3.2310 no 4_555
C13 H36 3.4888 no 3_656
C13 H57 3.3077 no 3_656
C14 H80 3.5616 no .
C15 H63 3.2216 no 3_556
C16 H63 3.0056 no 3_556
C18 H80 3.5690 no .
C19 H55 3.5054 no 3_656
C19 H56 3.5616 no 3_656
C19 H81 3.2229 no .
C20 H63 3.3431 no 3_556
C20 H69 3.4101 no 3_556
C21 H63 2.8995 no 3_556
C21 H72 3.3843 no 4_554
C22 H65 3.1353 no 4_554
C22 H72 3.3841 no 3_566
C22 H73 3.3391 no 3_566
C23 H73 3.5753 no 3_566
C23 H75 2.9068 no .
C24 H50 3.1835 no 2_655
C25 H50 3.4440 no 2_655
C27 H50 3.5457 no 2_655
C27 H51 3.2524 no 2_655
C28 H50 3.2466 no 2_655
C29 H42 3.3295 no 3_666
C30 H77 3.4607 no 3_566
C31 H61 3.1533 no 4_554
C31 H71 3.3530 no 3_566
C32 H35 3.5399 no 2_655
C32 H51 3.1924 no 2_655
C32 H60 3.5121 no 4_554
C32 H61 3.4048 no 4_554
C33 H35 3.2966 no 2_655
C33 H44 3.5873 no .
C34 H10 3.1720 no 3_656
C35 H10 3.3558 no 3_656
C35 H13A 3.1343 no 3_656
C35 H33C 3.5598 no 2_645
C35 H44 3.1820 no 2_645
C36 H5C 3.3122 no 2_645
C36 H10 3.2766 no 3_656
C36 H12B 3.5048 no 3_656
C36 H13A 2.7269 no 3_656
C36 H44 3.0954 no 2_645
C36 H45 2.8843 no 2_645
C37 H2 3.5826 no .
C37 H10 3.0428 no 3_656
C37 H12B 3.1070 no 3_656
C37 H13A 3.3607 no 3_656
C37 H45 3.1928 no 2_645
C38 H5B 3.2444 no .
C38 H10 2.8070 no 3_656
C38 H12A 3.1613 no .
C39 H5B 3.0734 no .
C39 H10 2.8483 no 3_656
C39 H12A 3.0632 no .
C40 H2 3.4695 no 2_655
C40 H3 3.3717 no 2_655
C41 H9 3.3577 no 3_656
C42 H29A 3.0610 no 3_666
C42 H49 3.3787 no 4_555
C43 H3 3.3726 no 2_655
C43 H29A 3.5704 no 3_666
C44 H3 2.8794 no 2_655
C44 H5A 3.4441 no 2_655
C44 H33B 3.5139 no .
C45 H2 3.2312 no 2_655
C45 H3 2.8725 no 2_655
C45 H36 3.2772 no 2_655
C46 H2 2.9002 no 2_655
C46 H33B 3.2440 no 2_645
C47 H2 3.4704 no 2_655
C47 H5A 3.4556 no .
C47 H5B 3.5065 no .
C47 H33B 3.2260 no 2_645
C47 H36 3.3180 no 2_655
C47 H37 3.5398 no 2_655
C47 H44 3.4060 no 2_645
C48 H12C 3.5078 no 4_554
C48 H33B 3.1499 no 2_645
C48 H36 3.3593 no 2_655
C48 H37 3.1537 no 2_655
C48 H43 3.4819 no 2_645
C49 H2 3.5765 no 2_655
C49 H7B 3.1990 no 2_655
C49 H29A 3.4179 no 2_645
C49 H33B 2.9915 no 2_645
C49 H37 3.4074 no 2_655
C49 H42 3.3945 no 4_554
C50 H2 3.0016 no 2_655
C50 H7B 2.8528 no 2_655
C50 H29A 3.5758 no 2_645
C50 H33B 2.9105 no 2_645
C50 H68 3.2502 no 4_654
C51 H2 2.6209 no 2_655
C51 H7B 3.5978 no 2_655
C51 H32A 3.0085 no 2_645
C51 H33B 3.0276 no 2_645
C51 H67 3.5919 no 4_654
C51 H68 3.5823 no 4_654
C52 H32A 2.9247 no 2_645
C53 H32A 3.0412 no 2_645
C53 H67 3.2089 no 4_654
C54 H32A 3.2714 no 2_645
C54 H67 3.3399 no 4_654
C54 H79 3.4023 no 1_655
C55 H19A 3.3483 no 3_656
C55 H20B 3.3967 no 3_656
C55 H32A 3.3192 no 2_645
C55 H61 3.2640 no 3_656
C55 H79 3.4441 no 1_655
C56 H13B 3.5744 no 3_656
C56 H19A 3.2623 no 3_656
C56 H20B 3.4178 no 3_656
C56 H32A 3.1789 no 2_645
C57 H13B 3.5880 no 3_656
C57 H32A 2.9488 no 2_645
C57 H32C 3.5558 no 2_645
C58 H19B 3.3699 no .
C58 H22B 3.4650 no 4_555
C59 H19B 3.2403 no .
C59 H19C 3.1205 no .
C59 H22B 2.8802 no 4_555
C60 H19A 3.5444 no .
C60 H19B 3.1608 no .
C60 H19C 3.1556 no .
C60 H22B 3.1676 no 4_555
C60 H31C 3.2463 no 4_555
C60 H32B 3.1672 no 4_555
C61 H19B 3.2058 no .
C61 H31C 2.7501 no 4_555
C61 H32B 3.1693 no 4_555
C61 H55 3.4196 no 3_656
C61 H72 3.5220 no 2_546
C62 H19B 3.3721 no .
C62 H21B 3.2473 no 3_556
C62 H31C 3.5917 no 4_555
C62 H71 3.5797 no 2_546
C62 H72 2.9046 no 2_546
C62 H79 3.3322 no 3_556
C62 H80 2.9259 no 3_556
C63 H19B 3.4047 no .
C63 H21B 2.8941 no 3_556
C63 H72 3.1157 no 2_546
C63 H80 3.2522 no 3_556
C64 H20A 3.2470 no 3_556
C64 H20C 3.3873 no 3_556
C64 H31A 3.3395 no 3_566
C65 H21B 3.2404 no 3_556
C65 H21C 3.3095 no 3_556
C65 H22A 3.3071 no 4_555
C65 H31A 3.5908 no 3_566
C66 H21B 3.4726 no 3_556
C66 H21C 3.0927 no 3_556
C66 H31A 3.5678 no 3_566
C66 H54 3.3713 no 4_455
C66 H73 3.4190 no 2_546
C67 H20C 3.5505 no 3_556
C67 H21C 3.3041 no 3_556
C67 H31A 3.2140 no 3_566
C67 H51 3.4916 no 4_455
C67 H53 3.4798 no 4_455
C67 H54 3.3775 no 4_455
C68 H7A 3.2099 no 3_556
C68 H7B 3.5466 no 3_556
C68 H20C 3.0634 no 3_556
C68 H31A 2.8436 no 3_566
C68 H50 3.4028 no 4_455
C69 H20A 3.0700 no 3_556
C69 H20C 2.9305 no 3_556
C69 H30B 3.4853 no 3_566
C69 H31A 2.9199 no 3_566
C71 H21B 3.5491 no 4_555
C71 H31A 3.3554 no 3_566
C71 H31B 3.1537 no 3_566
C72 H21A 3.5611 no 4_555
C72 H21B 2.9378 no 4_555
C72 H22C 3.0549 no 3_566
C72 H23C 3.3828 no 3_566
C72 H31B 3.3269 no 3_566
C72 H62 3.5736 no 2_556
C73 H22A 3.3763 no 3_566
C73 H22C 3.2332 no 3_566
C73 H23B 3.4319 no 3_566
C73 H23C 2.9693 no 3_566
C73 H66 3.4301 no 2_556
C73 H78 3.2855 no 3_566
C74 H23B 3.4072 no 3_566
C74 H23C 3.2418 no 3_566
C74 H75 3.5204 no 3_566
C74 H78 3.2403 no 3_566
C75 H23A 3.4760 no .
C75 H23B 3.2665 no .
C75 H74 3.4724 no 3_566
C76 H20A 2.9253 no 3_556
C76 H23B 3.0456 no .
C77 H20A 3.5027 no 3_556
C77 H23B 3.0883 no .
C77 H74 2.9826 no 3_566
C78 H23B 3.1469 no .
C78 H54 3.2721 no 1_455
C78 H73 3.0614 no 3_566
C78 H74 2.9072 no 3_566
C79 H23B 3.1513 no .
C79 H54 3.2064 no 1_455
C79 H55 3.0325 no 1_455
C79 H62 3.2988 no 3_556
C79 H73 3.3330 no 3_566
C80 H19B 3.5055 no 3_556
C80 H20A 3.1997 no 3_556
C80 H23B 3.0312 no .
C80 H55 3.5040 no 1_455
C80 H62 3.3066 no 3_556
C81 H19B 3.0556 no .
C81 H20A 2.7568 no 3_556
C81 H23B 2.9443 no .
B2 H20A 3.5630 no 3_556
H2 C37 3.5826 no .
H2 C40 3.4695 no 2_645
H2 C45 3.2312 no 2_645
H2 C46 2.9002 no 2_645
H2 C47 3.4704 no 2_645
H2 C49 3.5765 no 2_645
H2 C50 3.0016 no 2_645
H2 C51 2.6209 no 2_645
H2 H37 2.9101 no .
H2 H45 2.8746 no 2_645
H2 H50 3.3789 no 2_645
H2 H51 2.8265 no 2_645
H2 H53 2.8860 no 2_645
H2 H67 3.1836 no 3_556
H3 C40 3.3717 no 2_645
H3 C43 3.3726 no 2_645
H3 C44 2.8794 no 2_645
H3 C45 2.8725 no 2_645
H3 H44 3.0934 no 2_645
H3 H45 3.1027 no 2_645
H3 H53 3.5637 no 2_645
H5A C44 3.4441 no 2_645
H5A C47 3.4556 no .
H5A H13C 3.2492 no 4_554
H5A H43 3.5593 no 2_645
H5A H44 3.0542 no 2_645
H5A H47 2.6965 no .
H5A H48 3.1467 no .
H5B C38 3.2444 no .
H5B C39 3.0734 no .
H5B C47 3.5065 no .
H5B H36 3.4089 no 2_655
H5B H38 3.3364 no .
H5B H39 3.0397 no .
H5B H47 2.5661 no .
H5C C13 3.3921 no 4_554
H5C C36 3.3122 no 2_655
H5C H13A 2.9630 no 4_554
H5C H13C 3.0758 no 4_554
H5C H35 3.3422 no 2_655
H5C H36 2.4884 no 2_655
H5C H47 3.0221 no .
H5C H48 3.4936 no .
H6A H60 3.4322 no 4_554
H6B H13C 3.2489 no 4_554
H6B H29C 3.4779 no 4_554
H6C C13 3.2310 no 4_554
H6C H13A 3.4159 no 4_554
H6C H13B 2.8559 no 4_554
H6C H13C 2.9155 no 4_554
H7A C68 3.2099 no 3_556
H7A H68 2.8031 no 3_556
H7B C49 3.1990 no 2_645
H7B C50 2.8528 no 2_645
H7B C51 3.5978 no 2_645
H7B C68 3.5466 no 3_556
H7B H37 3.2431 no .
H7B H49 3.2473 no 2_645
H7B H50 2.6188 no 2_645
H7B H68 2.7945 no 3_556
H9 C12 3.5056 no 3_656
H9 C41 3.3577 no 3_656
H9 H12A 3.2565 no 3_656
H9 H12B 2.9842 no 3_656
H9 H37 3.3654 no .
H9 H38 3.5466 no .
H9 H41 2.6551 no 3_656
H9 H42 3.4531 no 3_656
H9 H49 3.1368 no 2_645
H10 C34 3.1720 no 3_656
H10 C35 3.3558 no 3_656
H10 C36 3.2766 no 3_656
H10 C37 3.0428 no 3_656
H10 C38 2.8070 no 3_656
H10 C39 2.8483 no 3_656
H10 H12A 3.5606 no 3_656
H10 H37 3.5647 no 3_656
H10 H38 3.5796 no .
H10 H38 3.2011 no 3_656
H10 H39 3.2524 no 3_656
H10 H57 2.8746 no 3_656
H12A C38 3.1613 no .
H12A C39 3.0632 no .
H12A H9 3.2565 no 3_656
H12A H10 3.5606 no 3_656
H12A H38 2.7134 no .
H12A H39 2.4739 no .
H12B C9 3.4742 no 3_656
H12B C36 3.5048 no 3_656
H12B C37 3.1070 no 3_656
H12B H9 2.9842 no 3_656
H12B H36 3.5827 no 3_656
H12B H37 2.9428 no 3_656
H12B H48 3.0832 no 4_555
H12B H49 3.4434 no 4_555
H12C C48 3.5078 no 4_555
H12C H42 3.4033 no .
H12C H48 2.7827 no 4_555
H12C H49 3.1609 no 4_555
H13A C35 3.1343 no 3_656
H13A C36 2.7269 no 3_656
H13A C37 3.3607 no 3_656
H13A H5C 2.9630 no 4_555
H13A H6C 3.4159 no 4_555
H13A H35 3.2862 no 3_656
H13A H36 2.5677 no 3_656
H13A H48 3.3844 no 4_555
H13A H57 2.8598 no 3_656
H13B C56 3.5744 no 3_656
H13B C57 3.5880 no 3_656
H13B H6C 2.8559 no 4_555
H13B H56 2.9342 no 3_656
H13B H57 2.9338 no 3_656
H13C C5 3.5710 no 4_555
H13C C6 3.4971 no 4_555
H13C H5A 3.2492 no 4_555
H13C H5C 3.0758 no 4_555
H13C H6B 3.2489 no 4_555
H13C H6C 2.9155 no 4_555
H13C H48 3.2465 no 4_555
H19A C55 3.3483 no 3_656
H19A C56 3.2623 no 3_656
H19A C60 3.5444 no .
H19A H55 2.7739 no 3_656
H19A H56 2.5901 no 3_656
H19A H60 3.5723 no .
H19B C58 3.3699 no .
H19B C59 3.2403 no .
H19B C60 3.1608 no .
H19B C61 3.2058 no .
H19B C62 3.3721 no .
H19B C63 3.4047 no .
H19B C80 3.5055 no 3_556
H19B C81 3.0556 no .
H19B H55 3.3613 no 3_656
H19B H60 3.5956 no .
H19B H80 3.5320 no .
H19B H80 2.9740 no 3_556
H19B H81 2.4045 no .
H19C C59 3.1205 no .
H19C C60 3.1556 no .
H19C H59 3.2104 no .
H19C H60 3.2526 no .
H19C H81 3.4514 no .
H20A C64 3.2470 no 3_556
H20A C69 3.0700 no 3_556
H20A C76 2.9253 no 3_556
H20A C77 3.5027 no 3_556
H20A C80 3.1997 no 3_556
H20A C81 2.7568 no 3_556
H20A B2 3.5630 no 3_556
H20A H55 3.5250 no 3_656
H20A H63 2.8692 no 3_556
H20A H69 2.9220 no 3_556
H20A H80 3.5987 no 3_556
H20A H81 2.9424 no 3_556
H20B C55 3.3967 no 3_656
H20B C56 3.4178 no 3_656
H20B H55 2.9614 no 3_656
H20B H56 2.9772 no 3_656
H20C C64 3.3873 no 3_556
H20C C67 3.5505 no 3_556
H20C C68 3.0634 no 3_556
H20C C69 2.9305 no 3_556
H20C H63 3.4459 no 3_556
H20C H68 3.3388 no 3_556
H20C H69 3.0942 no 3_556
H21A C72 3.5611 no 4_554
H21A H59 3.3501 no 4_554
H21A H72 3.5172 no 4_554
H21B C62 3.2473 no 3_556
H21B C63 2.8941 no 3_556
H21B C65 3.2404 no 3_556
H21B C66 3.4726 no 3_556
H21B C71 3.5491 no 4_554
H21B C72 2.9378 no 4_554
H21B H62 2.9833 no 3_556
H21B H63 2.2509 no 3_556
H21B H65 3.2101 no 3_556
H21B H66 3.5787 no 3_556
H21B H71 3.5905 no 4_554
H21B H72 2.4900 no 4_554
H21C C65 3.3095 no 3_556
H21C C66 3.0927 no 3_556
H21C C67 3.3041 no 3_556
H21C H63 3.1431 no 3_556
H21C H66 3.3511 no 3_556
H22A C65 3.3071 no 4_554
H22A C73 3.3763 no 3_566
H22A H62 3.2793 no 3_556
H22A H65 2.4711 no 4_554
H22A H66 3.5953 no 4_554
H22A H71 3.3132 no 4_554
H22A H72 3.2367 no 3_566
H22A H73 2.7563 no 3_566
H22A H79 3.2189 no .
H22B C58 3.4650 no 4_554
H22B C59 2.8802 no 4_554
H22B C60 3.1676 no 4_554
H22B H59 2.8526 no 4_554
H22B H60 3.3575 no 4_554
H22B H65 3.1349 no 4_554
H22B H71 3.4338 no 4_554
H22C C72 3.0549 no 3_566
H22C C73 3.2332 no 3_566
H22C H65 3.3488 no 4_554
H22C H72 2.7216 no 3_566
H22C H73 3.0533 no 3_566
H23A C75 3.4760 no .
H23A H75 2.7044 no .
H23B C73 3.4319 no 3_566
H23B C74 3.4072 no 3_566
H23B C75 3.2665 no .
H23B C76 3.0456 no .
H23B C77 3.0883 no .
H23B C78 3.1469 no .
H23B C79 3.1513 no .
H23B C80 3.0312 no .
H23B C81 2.9443 no .
H23B H73 3.2457 no 3_566
H23B H74 3.1929 no 3_566
H23B H75 2.3218 no .
H23B H80 3.5466 no .
H23B H81 3.3978 no .
H23C C72 3.3828 no 3_566
H23C C73 2.9693 no 3_566
H23C C74 3.2418 no 3_566
H23C H73 3.0487 no 3_566
H23C H74 3.4811 no 3_566
H23C H75 3.3233 no .
H29A C42 3.0610 no 3_666
H29A C43 3.5704 no 3_666
H29A C49 3.4179 no 2_655
H29A C50 3.5758 no 2_655
H29A H42 2.4077 no 3_666
H29A H43 3.3678 no 3_666
H29A H49 2.9357 no 2_655
H29A H50 3.2196 no 2_655
H29C H6B 3.4779 no 4_555
H30A H77 3.0629 no 3_566
H30B C69 3.4853 no 3_566
H30B H68 3.4440 no 3_566
H30B H69 2.8382 no 3_566
H30B H77 2.9661 no 3_566
H31A C64 3.3395 no 3_566
H31A C65 3.5908 no 3_566
H31A C66 3.5678 no 3_566
H31A C67 3.2140 no 3_566
H31A C68 2.8436 no 3_566
H31A C69 2.9199 no 3_566
H31A C71 3.3554 no 3_566
H31A H61 3.2464 no 4_554
H31A H68 3.1142 no 3_566
H31A H69 3.2559 no 3_566
H31A H71 2.9169 no 3_566
H31B C71 3.1537 no 3_566
H31B C72 3.3269 no 3_566
H31B H71 3.1414 no 3_566
H31B H72 3.4570 no 3_566
H31C C60 3.2463 no 4_554
H31C C61 2.7501 no 4_554
H31C C62 3.5917 no 4_554
H31C H60 3.2069 no 4_554
H31C H61 2.2825 no 4_554
H31C H71 3.4690 no 3_566
H32A C51 3.0085 no 2_655
H32A C52 2.9247 no 2_655
H32A C53 3.0412 no 2_655
H32A C54 3.2714 no 2_655
H32A C55 3.3192 no 2_655
H32A C56 3.1789 no 2_655
H32A C57 2.9488 no 2_655
H32A H35 3.2607 no 2_655
H32A H51 2.4047 no 2_655
H32A H53 3.5178 no 2_655
H32A H57 3.3881 no 2_655
H32A H61 3.4571 no 4_554
H32B C60 3.1672 no 4_554
H32B C61 3.1693 no 4_554
H32B H60 2.5843 no 4_554
H32B H61 2.5624 no 4_554
H32C C57 3.5558 no 2_655
H32C H35 2.9552 no 2_655
H33A H44 3.5865 no .
H33B C44 3.5139 no .
H33B C46 3.2440 no 2_655
H33B C47 3.2260 no 2_655
H33B C48 3.1499 no 2_655
H33B C49 2.9915 no 2_655
H33B C50 2.9105 no 2_655
H33B C51 3.0276 no 2_655
H33B H35 2.9795 no 2_655
H33B H43 3.5273 no .
H33B H44 3.0359 no .
H33B H49 3.4737 no 2_655
H33B H50 3.3597 no 2_655
H33B H51 3.5136 no 2_655
H33C C35 3.5598 no 2_655
H33C H35 2.7291 no 2_655
H33C H44 3.5869 no .
H35 C32 3.5399 no 2_645
H35 C33 3.2966 no 2_645
H35 H5C 3.3422 no 2_645
H35 H13A 3.2862 no 3_656
H35 H32A 3.2607 no 2_645
H35 H32C 2.9552 no 2_645
H35 H33B 2.9795 no 2_645
H35 H33C 2.7291 no 2_645
H35 H44 3.2815 no 2_645
H36 C5 3.2994 no 2_645
H36 C13 3.4888 no 3_656
H36 C45 3.2772 no 2_645
H36 C47 3.3180 no 2_645
H36 C48 3.3593 no 2_645
H36 H5B 3.4089 no 2_645
H36 H5C 2.4884 no 2_645
H36 H12B 3.5827 no 3_656
H36 H13A 2.5677 no 3_656
H36 H44 3.1825 no 2_645
H36 H45 2.4819 no 2_645
H36 H47 3.0339 no 2_645
H36 H48 3.1026 no 2_645
H37 N1 3.1352 no .
H37 N3 3.4041 no .
H37 C2 2.9401 no .
H37 C3 3.5869 no .
H37 C7 3.4474 no .
H37 C9 3.3986 no .
H37 C47 3.5398 no 2_645
H37 C48 3.1537 no 2_645
H37 C49 3.4074 no 2_645
H37 H2 2.9101 no .
H37 H7B 3.2431 no .
H37 H9 3.3654 no .
H37 H10 3.5647 no 3_656
H37 H12B 2.9428 no 3_656
H37 H45 3.0222 no 2_645
H37 H48 3.2470 no 2_645
H38 N1 3.1536 no .
H38 N3 2.7825 no .
H38 N4 2.8038 no .
H38 C1 3.1462 no .
H38 C7 3.5105 no .
H38 C8 2.7106 no .
H38 C9 2.9832 no .
H38 C10 2.9994 no .
H38 C11 3.5351 no .
H38 C12 3.4458 no .
H38 H5B 3.3364 no .
H38 H9 3.5466 no .
H38 H10 3.5796 no .
H38 H10 3.2011 no 3_656
H38 H12A 2.7134 no .
H39 C12 3.4506 no .
H39 H5B 3.0397 no .
H39 H10 3.2524 no 3_656
H39 H12A 2.4739 no .
H41 C9 3.2908 no 3_656
H41 H9 2.6551 no 3_656
H42 C29 3.3295 no 3_666
H42 C49 3.3945 no 4_555
H42 H9 3.4531 no 3_656
H42 H12C 3.4033 no .
H42 H29A 2.4077 no 3_666
H42 H49 2.4699 no 4_555
H43 C48 3.4819 no 2_655
H43 H5A 3.5593 no 2_655
H43 H29A 3.3678 no 3_666
H43 H33B 3.5273 no .
H43 H48 3.0500 no 2_655
H44 C33 3.5873 no .
H44 C35 3.1820 no 2_655
H44 C36 3.0954 no 2_655
H44 C47 3.4060 no 2_655
H44 H3 3.0934 no 2_655
H44 H5A 3.0542 no 2_655
H44 H33A 3.5865 no .
H44 H33B 3.0359 no .
H44 H33C 3.5869 no .
H44 H35 3.2815 no 2_655
H44 H36 3.1825 no 2_655
H44 H47 3.1723 no 2_655
H44 H48 3.5717 no 2_655
H45 C2 3.3039 no 2_655
H45 C3 3.4217 no 2_655
H45 C36 2.8843 no 2_655
H45 C37 3.1928 no 2_655
H45 H2 2.8746 no 2_655
H45 H3 3.1027 no 2_655
H45 H36 2.4819 no 2_655
H45 H37 3.0222 no 2_655
H47 C5 2.9213 no .
H47 H5A 2.6965 no .
H47 H5B 2.5661 no .
H47 H5C 3.0221 no .
H47 H36 3.0339 no 2_655
H47 H44 3.1723 no 2_645
H48 C12 3.3612 no 4_554
H48 H5A 3.1467 no .
H48 H5C 3.4936 no .
H48 H12B 3.0832 no 4_554
H48 H12C 2.7827 no 4_554
H48 H13A 3.3844 no 4_554
H48 H13C 3.2465 no 4_554
H48 H36 3.1026 no 2_655
H48 H37 3.2470 no 2_655
H48 H43 3.0500 no 2_645
H48 H44 3.5717 no 2_645
H49 C42 3.3787 no 4_554
H49 H7B 3.2473 no 2_655
H49 H9 3.1368 no 2_655
H49 H12B 3.4434 no 4_554
H49 H12C 3.1609 no 4_554
H49 H29A 2.9357 no 2_645
H49 H33B 3.4737 no 2_645
H49 H42 2.4699 no 4_554
H50 C7 3.5669 no 2_655
H50 C24 3.1835 no 2_645
H50 C25 3.4440 no 2_645
H50 C27 3.5457 no 2_645
H50 C28 3.2466 no 2_645
H50 C68 3.4028 no 4_654
H50 H2 3.3789 no 2_655
H50 H7B 2.6188 no 2_655
H50 H29A 3.2196 no 2_645
H50 H33B 3.3597 no 2_645
H50 H68 2.5145 no 4_654
H51 C27 3.2524 no 2_645
H51 C32 3.1924 no 2_645
H51 C67 3.4916 no 4_654
H51 H2 2.8265 no 2_655
H51 H32A 2.4047 no 2_645
H51 H33B 3.5136 no 2_645
H51 H67 2.8969 no 4_654
H51 H68 3.1956 no 4_654
H53 C2 3.4435 no 2_655
H53 C67 3.4798 no 4_654
H53 H2 2.8860 no 2_655
H53 H3 3.5637 no 2_655
H53 H32A 3.5178 no 2_645
H53 H67 2.5985 no 4_654
H54 C66 3.3713 no 4_654
H54 C67 3.3775 no 4_654
H54 C78 3.2721 no 1_655
H54 C79 3.2064 no 1_655
H54 H66 2.8848 no 4_654
H54 H67 2.9087 no 4_654
H54 H78 2.8780 no 1_655
H54 H79 2.7493 no 1_655
H55 C19 3.5054 no 3_656
H55 C61 3.4196 no 3_656
H55 C79 3.0325 no 1_655
H55 C80 3.5040 no 1_655
H55 H19A 2.7739 no 3_656
H55 H19B 3.3613 no 3_656
H55 H20A 3.5250 no 3_656
H55 H20B 2.9614 no 3_656
H55 H61 2.9045 no 3_656
H55 H79 2.8380 no 1_655
H56 C19 3.5616 no 3_656
H56 H13B 2.9342 no 3_656
H56 H19A 2.5901 no 3_656
H56 H20B 2.9772 no 3_656
H57 N4 3.4518 no 3_656
H57 C9 3.4884 no 3_656
H57 C10 2.9865 no 3_656
H57 C13 3.3077 no 3_656
H57 H10 2.8746 no 3_656
H57 H13A 2.8598 no 3_656
H57 H13B 2.9338 no 3_656
H57 H32A 3.3881 no 2_645
H59 H19C 3.2104 no .
H59 H21A 3.3501 no 4_555
H59 H22B 2.8526 no 4_555
H60 C32 3.5121 no 4_555
H60 H6A 3.4322 no 4_555
H60 H19A 3.5723 no .
H60 H19B 3.5956 no .
H60 H19C 3.2526 no .
H60 H22B 3.3575 no 4_555
H60 H31C 3.2069 no 4_555
H60 H32B 2.5843 no 4_555
H61 C31 3.1533 no 4_555
H61 C32 3.4048 no 4_555
H61 C55 3.2640 no 3_656
H61 H31A 3.2464 no 4_555
H61 H31C 2.2825 no 4_555
H61 H32A 3.4571 no 4_555
H61 H32B 2.5624 no 4_555
H61 H55 2.9045 no 3_656
H61 H79 3.4031 no 3_556
H62 C72 3.5736 no 2_546
H62 C79 3.2988 no 3_556
H62 C80 3.3066 no 3_556
H62 H21B 2.9833 no 3_556
H62 H22A 3.2793 no 3_556
H62 H71 3.0232 no 2_546
H62 H72 2.8898 no 2_546
H62 H79 2.6907 no 3_556
H62 H80 2.6887 no 3_556
H63 C15 3.2216 no 3_556
H63 C16 3.0056 no 3_556
H63 C20 3.3431 no 3_556
H63 C21 2.8995 no 3_556
H63 H20A 2.8692 no 3_556
H63 H20C 3.4459 no 3_556
H63 H21B 2.2509 no 3_556
H63 H21C 3.1431 no 3_556
H63 H72 3.2305 no 2_546
H63 H80 3.2237 no 3_556
H65 C22 3.1353 no 4_555
H65 H21B 3.2101 no 3_556
H65 H22A 2.4711 no 4_555
H65 H22B 3.1349 no 4_555
H65 H22C 3.3488 no 4_555
H65 H72 2.9483 no 2_546
H65 H73 3.1175 no 2_546
H66 C73 3.4301 no 2_546
H66 H21B 3.5787 no 3_556
H66 H21C 3.3511 no 3_556
H66 H22A 3.5953 no 4_555
H66 H54 2.8848 no 4_455
H66 H73 2.6812 no 2_546
H66 H78 3.2094 no 4_555
H66 H79 3.0187 no 4_555
H67 C2 3.3875 no 3_556
H67 C51 3.5919 no 4_455
H67 C53 3.2089 no 4_455
H67 C54 3.3399 no 4_455
H67 H2 3.1836 no 3_556
H67 H51 2.8969 no 4_455
H67 H53 2.5985 no 4_455
H67 H54 2.9087 no 4_455
H68 C7 3.2145 no 3_556
H68 C50 3.2502 no 4_455
H68 C51 3.5823 no 4_455
H68 H7A 2.8031 no 3_556
H68 H7B 2.7945 no 3_556
H68 H20C 3.3388 no 3_556
H68 H30B 3.4440 no 3_566
H68 H31A 3.1142 no 3_566
H68 H50 2.5145 no 4_455
H68 H51 3.1956 no 4_455
H69 C20 3.4101 no 3_556
H69 H20A 2.9220 no 3_556
H69 H20C 3.0942 no 3_556
H69 H30B 2.8382 no 3_566
H69 H31A 3.2559 no 3_566
H71 C31 3.3530 no 3_566
H71 C62 3.5797 no 2_556
H71 H21B 3.5905 no 4_555
H71 H22A 3.3132 no 4_555
H71 H22B 3.4338 no 4_555
H71 H31A 2.9169 no 3_566
H71 H31B 3.1414 no 3_566
H71 H31C 3.4690 no 3_566
H71 H62 3.0232 no 2_556
H72 C21 3.3843 no 4_555
H72 C22 3.3841 no 3_566
H72 C61 3.5220 no 2_556
H72 C62 2.9046 no 2_556
H72 C63 3.1157 no 2_556
H72 H21A 3.5172 no 4_555
H72 H21B 2.4900 no 4_555
H72 H22A 3.2367 no 3_566
H72 H22C 2.7216 no 3_566
H72 H31B 3.4570 no 3_566
H72 H62 2.8898 no 2_556
H72 H63 3.2305 no 2_556
H72 H65 2.9483 no 2_556
H73 C22 3.3391 no 3_566
H73 C23 3.5753 no 3_566
H73 C66 3.4190 no 2_556
H73 C78 3.0614 no 3_566
H73 C79 3.3330 no 3_566
H73 H22A 2.7563 no 3_566
H73 H22C 3.0533 no 3_566
H73 H23B 3.2457 no 3_566
H73 H23C 3.0487 no 3_566
H73 H65 3.1175 no 2_556
H73 H66 2.6812 no 2_556
H73 H78 2.7080 no 3_566
H73 H79 3.2408 no 3_566
H74 C75 3.4724 no 3_566
H74 C77 2.9826 no 3_566
H74 C78 2.9072 no 3_566
H74 H23B 3.1929 no 3_566
H74 H23C 3.4811 no 3_566
H74 H75 2.9731 no 3_566
H74 H77 2.7417 no 3_566
H74 H78 2.6072 no 3_566
H75 C23 2.9068 no .
H75 C74 3.5204 no 3_566
H75 H23A 2.7044 no .
H75 H23B 2.3218 no .
H75 H23C 3.3233 no .
H75 H74 2.9731 no 3_566
H77 C30 3.4607 no 3_566
H77 H30A 3.0629 no 3_566
H77 H30B 2.9661 no 3_566
H77 H74 2.7417 no 3_566
H78 C73 3.2855 no 3_566
H78 C74 3.2403 no 3_566
H78 H54 2.8780 no 1_455
H78 H66 3.2094 no 4_554
H78 H73 2.7080 no 3_566
H78 H74 2.6072 no 3_566
H79 C54 3.4023 no 1_455
H79 C55 3.4441 no 1_455
H79 C62 3.3322 no 3_556
H79 H22A 3.2189 no .
H79 H54 2.7493 no 1_455
H79 H55 2.8380 no 1_455
H79 H61 3.4031 no 3_556
H79 H62 2.6907 no 3_556
H79 H66 3.0187 no 4_554
H79 H73 3.2408 no 3_566
H80 C14 3.5616 no .
H80 C18 3.5690 no .
H80 C62 2.9259 no 3_556
H80 C63 3.2522 no 3_556
H80 H19B 3.5320 no .
H80 H19B 2.9740 no 3_556
H80 H20A 3.5987 no 3_556
H80 H23B 3.5466 no .
H80 H62 2.6887 no 3_556
H80 H63 3.2237 no 3_556
H80 H80 3.5635 no 3_556
H80 H81 2.7850 no 3_556
H81 C19 3.2229 no .
H81 H19B 2.4045 no .
H81 H19C 3.4514 no .
H81 H20A 2.9424 no 3_556
H81 H23B 3.3978 no .
H81 H80 2.7850 no 3_556

loop_
_geom_torsion_atom_site_label_1
_geom_torsion_atom_site_label_2
_geom_torsion_atom_site_label_3
_geom_torsion_atom_site_label_4
_geom_torsion
_geom_torsion_publ_flag
Ir1 Pt1 Ir2 Ir1 -0.000(12) no
Ir1 Pt1 Ir2 S1 -62.22(8) no
Ir1 Pt1 Ir2 S2 62.51(8) no
Ir1 Pt1 Ir2 C24 142.5(5) no
Ir1 Pt1 Ir2 C25 100.7(11) no
Ir1 Pt1 Ir2 C27 -128.9(5) no
Ir1 Pt1 Ir2 C28 -173.6(4) no
Ir2 Pt1 Ir1 Ir2 -0.000(13) no
Ir2 Pt1 Ir1 S1 59.91(7) no
Ir2 Pt1 Ir1 S2 -60.04(8) no
Ir2 Pt1 Ir1 C14 -134.2(4) no
Ir2 Pt1 Ir1 C15 -172.3(4) no
Ir2 Pt1 Ir1 C16 144.8(4) no
Ir2 Pt1 Ir1 C17 111.6(7) no
Ir1 Pt1 S1 Ir1 0.0 no
Ir1 Pt1 S1 Ir2 80.61(7) no
S1 Pt1 Ir1 Ir2 -59.91(7) no
S1 Pt1 Ir1 S1 -0.00(7) no
S1 Pt1 Ir1 S2 -119.94(8) no
S1 Pt1 Ir1 C14 165.9(4) no
S1 Pt1 Ir1 C15 127.8(4) no
S1 Pt1 Ir1 C16 84.9(4) no
S1 Pt1 Ir1 C17 51.7(7) no
Ir1 Pt1 S2 Ir1 0.0 no
Ir1 Pt1 S2 Ir2 -80.34(7) no
S2 Pt1 Ir1 Ir2 60.03(8) no
S2 Pt1 Ir1 S1 119.94(8) no
S2 Pt1 Ir1 S2 -0.00(8) no
S2 Pt1 Ir1 C14 -74.2(4) no
S2 Pt1 Ir1 C15 -112.3(4) no
S2 Pt1 Ir1 C16 -155.2(4) no
S2 Pt1 Ir1 C17 171.7(7) no
Ir1 Pt1 C1 N1 -94.2(7) no
Ir1 Pt1 C1 N2 86.6(9) no
C1 Pt1 Ir1 Ir2 -124.1(4) no
C1 Pt1 Ir1 S1 -64.2(4) no
C1 Pt1 Ir1 S2 175.9(4) no
C1 Pt1 Ir1 C14 101.7(4) no
C1 Pt1 Ir1 C15 63.6(4) no
C1 Pt1 Ir1 C16 20.7(4) no
C1 Pt1 Ir1 C17 -12.4(4) no
Ir1 Pt1 C8 N3 92.7(7) no
Ir1 Pt1 C8 N4 -92.8(9) no
C8 Pt1 Ir1 Ir2 121.0(4) no
C8 Pt1 Ir1 S1 -179.1(4) no
C8 Pt1 Ir1 S2 61.0(4) no
C8 Pt1 Ir1 C14 -13.2(4) no
C8 Pt1 Ir1 C15 -51.4(4) no
C8 Pt1 Ir1 C16 -94.2(4) no
C8 Pt1 Ir1 C17 -127.3(4) no
Ir2 Pt1 S1 Ir1 -80.61(7) no
Ir2 Pt1 S1 Ir2 0.000(11) no
S1 Pt1 Ir2 Ir1 62.22(8) no
S1 Pt1 Ir2 S1 0.00(8) no
S1 Pt1 Ir2 S2 124.73(9) no
S1 Pt1 Ir2 C24 -155.2(5) no
S1 Pt1 Ir2 C25 163.0(11) no
S1 Pt1 Ir2 C27 -66.6(5) no
S1 Pt1 Ir2 C28 -111.4(4) no
Ir2 Pt1 S2 Ir1 80.34(7) no
Ir2 Pt1 S2 Ir2 0.0 no
S2 Pt1 Ir2 Ir1 -62.51(8) no
S2 Pt1 Ir2 S1 -124.73(8) no
S2 Pt1 Ir2 S2 -0.00(8) no
S2 Pt1 Ir2 C24 80.0(5) no
S2 Pt1 Ir2 C25 38.2(11) no
S2 Pt1 Ir2 C27 168.6(5) no
S2 Pt1 Ir2 C28 123.9(4) no
Ir2 Pt1 C1 N1 -172.5(4) no
Ir2 Pt1 C1 N2 8.3(11) no
C1 Pt1 Ir2 Ir1 110.8(4) no
C1 Pt1 Ir2 S1 48.5(4) no
C1 Pt1 Ir2 S2 173.3(4) no
C1 Pt1 Ir2 C24 -106.7(4) no
C1 Pt1 Ir2 C25 -148.5(4) no
C1 Pt1 Ir2 C27 -18.1(4) no
C1 Pt1 Ir2 C28 -62.9(4) no
Ir2 Pt1 C8 N3 171.8(4) no
Ir2 Pt1 C8 N4 -13.7(11) no
C8 Pt1 Ir2 Ir1 -114.6(4) no
C8 Pt1 Ir2 S1 -176.8(4) no
C8 Pt1 Ir2 S2 -52.1(4) no
C8 Pt1 Ir2 C24 27.9(4) no
C8 Pt1 Ir2 C25 -13.9(4) no
C8 Pt1 Ir2 C27 116.5(4) no
C8 Pt1 Ir2 C28 71.8(4) no
S1 Pt1 S2 Ir1 41.99(7) no
S1 Pt1 S2 Ir2 -38.35(7) no
S2 Pt1 S1 Ir1 -42.17(8) no
S2 Pt1 S1 Ir2 38.44(8) no
S1 Pt1 C1 N1 -138.1(7) no
S1 Pt1 C1 N2 42.7(9) no
C1 Pt1 S1 Ir1 132.4(3) no
C1 Pt1 S1 Ir2 -147.0(3) no
S2 Pt1 C8 N3 135.2(7) no
S2 Pt1 C8 N4 -50.2(9) no
C8 Pt1 S2 Ir1 -135.9(3) no
C8 Pt1 S2 Ir2 143.7(3) no
C1 Pt1 C8 N3 -39.3(7) no
C1 Pt1 C8 N4 135.2(9) no
C8 Pt1 C1 N1 39.7(7) no
C8 Pt1 C1 N2 -139.5(9) no
Pt1 Ir1 Ir2 Pt1 0.0 no
Pt1 Ir1 Ir2 S1 61.55(7) no
Pt1 Ir1 Ir2 S2 -61.50(8) no
Pt1 Ir1 Ir2 C24 -111.3(7) no
Pt1 Ir1 Ir2 C25 -155.8(4) no
Pt1 Ir1 Ir2 C26 160.2(4) no
Pt1 Ir1 Ir2 C27 117.8(5) no
Pt1 Ir1 S1 Pt1 0.0 no
Pt1 Ir1 S1 Ir2 -83.37(7) no
Pt1 Ir1 S2 Pt1 0.0 no
Pt1 Ir1 S2 Ir2 83.33(8) no
Pt1 Ir1 C14 C15 -69.6(5) no
Pt1 Ir1 C14 C18 171.6(5) no
Pt1 Ir1 C14 C19 51.7(9) no
Pt1 Ir1 C15 C14 130.5(3) no
Pt1 Ir1 C15 C16 -111.6(4) no
Pt1 Ir1 C15 C20 9.0(10) no
Pt1 Ir1 C16 C15 87.0(5) no
Pt1 Ir1 C16 C17 -155.0(3) no
Pt1 Ir1 C16 C21 -33.5(9) no
Pt1 Ir1 C17 C16 49.7(9) no
Pt1 Ir1 C17 C18 166.2(2) no
Pt1 Ir1 C17 C22 -70.2(12) no
Ir2 Ir1 S1 Pt1 83.37(7) no
Ir2 Ir1 S1 Ir2 0.000(12) no
S1 Ir1 Ir2 Pt1 -61.55(7) no
S1 Ir1 Ir2 S1 0.00(7) no
S1 Ir1 Ir2 S2 -123.04(8) no
S1 Ir1 Ir2 C24 -172.9(7) no
S1 Ir1 Ir2 C25 142.7(4) no
S1 Ir1 Ir2 C26 98.7(4) no
S1 Ir1 Ir2 C27 56.2(5) no
Ir2 Ir1 S2 Pt1 -83.33(8) no
Ir2 Ir1 S2 Ir2 -0.0 no
S2 Ir1 Ir2 Pt1 61.50(8) no
S2 Ir1 Ir2 S1 123.04(9) no
S2 Ir1 Ir2 S2 0.00(8) no
S2 Ir1 Ir2 C24 -49.8(7) no
S2 Ir1 Ir2 C25 -94.3(4) no
S2 Ir1 Ir2 C26 -138.3(4) no
S2 Ir1 Ir2 C27 179.3(5) no
Ir2 Ir1 C14 C15 -163.7(6) no
Ir2 Ir1 C14 C18 77.6(5) no
Ir2 Ir1 C14 C19 -42.3(10) no
C14 Ir1 Ir2 Pt1 120.8(5) no
C14 Ir1 Ir2 S1 -177.6(5) no
C14 Ir1 Ir2 S2 59.3(5) no
C14 Ir1 Ir2 C24 9.5(5) no
C14 Ir1 Ir2 C25 -35.0(5) no
C14 Ir1 Ir2 C26 -78.9(5) no
C14 Ir1 Ir2 C27 -121.5(5) no
Ir2 Ir1 C16 C15 170.79(16) no
Ir2 Ir1 C16 C17 -71.2(8) no
Ir2 Ir1 C16 C21 50.3(11) no
C16 Ir1 Ir2 Pt1 -100.9(6) no
C16 Ir1 Ir2 S1 -39.4(6) no
C16 Ir1 Ir2 S2 -162.4(6) no
C16 Ir1 Ir2 C24 147.7(6) no
C16 Ir1 Ir2 C25 103.2(6) no
C16 Ir1 Ir2 C26 59.3(6) no
C16 Ir1 Ir2 C27 16.8(6) no
Ir2 Ir1 C17 C16 143.9(3) no
Ir2 Ir1 C17 C18 -99.6(4) no
Ir2 Ir1 C17 C22 24.0(10) no
C17 Ir1 Ir2 Pt1 -146.9(4) no
C17 Ir1 Ir2 S1 -85.4(4) no
C17 Ir1 Ir2 S2 151.6(4) no
C17 Ir1 Ir2 C24 101.8(4) no
C17 Ir1 Ir2 C25 57.3(4) no
C17 Ir1 Ir2 C26 13.4(4) no
C17 Ir1 Ir2 C27 -29.2(4) no
Ir2 Ir1 C18 C14 -133.2(3) no
Ir2 Ir1 C18 C17 107.3(4) no
Ir2 Ir1 C18 C23 -10.6(9) no
C18 Ir1 Ir2 Pt1 165.7(4) no
C18 Ir1 Ir2 S1 -132.8(4) no
C18 Ir1 Ir2 S2 104.2(4) no
C18 Ir1 Ir2 C24 54.4(4) no
C18 Ir1 Ir2 C25 9.9(4) no
C18 Ir1 Ir2 C26 -34.1(4) no
C18 Ir1 Ir2 C27 -76.6(4) no
S1 Ir1 S2 Pt1 -42.92(7) no
S1 Ir1 S2 Ir2 40.41(8) no
S2 Ir1 S1 Pt1 42.90(8) no
S2 Ir1 S1 Ir2 -40.48(7) no
S1 Ir1 C15 C14 -173.58(15) no
S1 Ir1 C15 C16 -55.6(6) no
S1 Ir1 C15 C20 64.9(10) no
C15 Ir1 S1 Pt1 -83.3(4) no
C15 Ir1 S1 Ir2 -166.7(4) no
S1 Ir1 C16 C15 140.5(4) no
S1 Ir1 C16 C17 -101.5(4) no
S1 Ir1 C16 C21 20.0(8) no
C16 Ir1 S1 Pt1 -116.2(3) no
C16 Ir1 S1 Ir2 160.4(3) no
S1 Ir1 C17 C16 90.0(4) no
S1 Ir1 C17 C18 -153.5(3) no
S1 Ir1 C17 C22 -29.8(9) no
C17 Ir1 S1 Pt1 -156.4(4) no
C17 Ir1 S1 Ir2 120.2(4) no
S1 Ir1 C18 C14 162.19(15) no
S1 Ir1 C18 C17 42.7(7) no
S1 Ir1 C18 C23 -75.3(9) no
C18 Ir1 S1 Pt1 176.6(5) no
C18 Ir1 S1 Ir2 93.2(5) no
S2 Ir1 C14 C15 -120.5(3) no
S2 Ir1 C14 C18 120.7(3) no
S2 Ir1 C14 C19 0.8(8) no
C14 Ir1 S2 Pt1 131.0(3) no
C14 Ir1 S2 Ir2 -145.7(3) no
S2 Ir1 C15 C14 74.1(5) no
S2 Ir1 C15 C16 -168.0(2) no
S2 Ir1 C15 C20 -47.4(10) no
C15 Ir1 S2 Pt1 93.2(4) no
C15 Ir1 S2 Ir2 176.5(4) no
S2 Ir1 C16 C15 28.1(12) no
S2 Ir1 C16 C17 146.1(5) no
S2 Ir1 C16 C21 -92.4(11) no
C16 Ir1 S2 Pt1 72.9(9) no
C16 Ir1 S2 Ir2 156.2(9) no
S2 Ir1 C17 C16 -147.0(5) no
S2 Ir1 C17 C18 -30.5(11) no
S2 Ir1 C17 C22 93.2(10) no
C17 Ir1 S2 Pt1 -169.8(8) no
C17 Ir1 S2 Ir2 -86.5(8) no
S2 Ir1 C18 C14 -73.8(5) no
S2 Ir1 C18 C17 166.8(3) no
S2 Ir1 C18 C23 48.8(9) no
C18 Ir1 S2 Pt1 168.4(4) no
C18 Ir1 S2 Ir2 -108.2(4) no
C14 Ir1 C15 C14 -0.0(4) no
C14 Ir1 C15 C16 117.9(7) no
C14 Ir1 C15 C20 -121.5(12) no
C15 Ir1 C14 C15 -0.0(5) no
C15 Ir1 C14 C18 -118.8(8) no
C15 Ir1 C14 C19 121.3(11) no
C14 Ir1 C16 C15 -37.0(4) no
C14 Ir1 C16 C17 81.0(5) no
C14 Ir1 C16 C21 -157.5(9) no
C16 Ir1 C14 C15 38.4(4) no
C16 Ir1 C14 C18 -80.3(5) no
C16 Ir1 C14 C19 159.8(10) no
C14 Ir1 C17 C16 -80.4(5) no
C14 Ir1 C17 C18 36.1(4) no
C14 Ir1 C17 C22 159.7(10) no
C17 Ir1 C14 C15 81.3(5) no
C17 Ir1 C14 C18 -37.5(5) no
C17 Ir1 C14 C19 -157.4(10) no
C14 Ir1 C18 C14 -0.0(5) no
C14 Ir1 C18 C17 -119.5(8) no
C14 Ir1 C18 C23 122.6(11) no
C18 Ir1 C14 C15 118.8(8) no
C18 Ir1 C14 C18 -0.0(5) no
C18 Ir1 C14 C19 -119.9(11) no
C15 Ir1 C16 C15 -0.0(5) no
C15 Ir1 C16 C17 118.0(9) no
C15 Ir1 C16 C21 -120.5(11) no
C16 Ir1 C15 C14 -117.9(8) no
C16 Ir1 C15 C16 -0.0(5) no
C16 Ir1 C15 C20 120.6(12) no
C15 Ir1 C17 C16 -38.3(5) no
C15 Ir1 C17 C18 78.2(6) no
C15 Ir1 C17 C22 -158.1(10) no
C17 Ir1 C15 C14 -80.6(5) no
C17 Ir1 C15 C16 37.3(4) no
C17 Ir1 C15 C20 157.9(11) no
C15 Ir1 C18 C14 37.1(5) no
C15 Ir1 C18 C17 -82.4(6) no
C15 Ir1 C18 C23 159.6(10) no
C18 Ir1 C15 C14 -36.8(4) no
C18 Ir1 C15 C16 81.1(5) no
C18 Ir1 C15 C20 -158.3(11) no
C16 Ir1 C17 C16 -0.0(6) no
C16 Ir1 C17 C18 116.5(8) no
C16 Ir1 C17 C22 -119.8(12) no
C17 Ir1 C16 C15 -118.0(8) no
C17 Ir1 C16 C17 -0.0(5) no
C17 Ir1 C16 C21 121.5(11) no
C16 Ir1 C18 C14 81.3(5) no
C16 Ir1 C18 C17 -38.2(5) no
C16 Ir1 C18 C23 -156.2(10) no
C18 Ir1 C16 C15 -79.1(5) no
C18 Ir1 C16 C17 38.9(5) no
C18 Ir1 C16 C21 160.4(9) no
C17 Ir1 C18 C14 119.5(8) no
C17 Ir1 C18 C17 -0.0(5) no
C17 Ir1 C18 C23 -118.0(11) no
C18 Ir1 C17 C16 -116.5(8) no
C18 Ir1 C17 C18 0.0(5) no
C18 Ir1 C17 C22 123.6(12) no
Pt1 Ir2 S1 Pt1 0.0 no
Pt1 Ir2 S1 Ir1 79.70(7) no
Pt1 Ir2 S2 Pt1 -0.0 no
Pt1 Ir2 S2 Ir1 -79.55(7) no
Pt1 Ir2 C24 C25 -158.3(3) no
Pt1 Ir2 C24 C28 86.3(6) no
Pt1 Ir2 C24 C29 -34.3(13) no
Pt1 Ir2 C25 C24 57.0(13) no
Pt1 Ir2 C25 C26 176.7(5) no
Pt1 Ir2 C25 C30 -60.4(16) no
Pt1 Ir2 C27 C26 160.90(17) no
Pt1 Ir2 C27 C28 -82.7(5) no
Pt1 Ir2 C27 C32 38.8(12) no
Pt1 Ir2 C28 C24 -117.5(4) no
Pt1 Ir2 C28 C27 123.0(4) no
Pt1 Ir2 C28 C33 4.3(11) no
Ir1 Ir2 S1 Pt1 -79.70(7) no
Ir1 Ir2 S1 Ir1 0.0 no
Ir1 Ir2 S2 Pt1 79.55(7) no
Ir1 Ir2 S2 Ir1 0.0 no
Ir1 Ir2 C24 C25 -68.5(9) no
Ir1 Ir2 C24 C28 176.13(14) no
Ir1 Ir2 C24 C29 55.5(13) no
Ir1 Ir2 C25 C24 144.9(3) no
Ir1 Ir2 C25 C26 -95.5(5) no
Ir1 Ir2 C25 C30 27.4(11) no
Ir1 Ir2 C26 C25 107.6(4) no
Ir1 Ir2 C26 C27 -132.9(3) no
Ir1 Ir2 C26 C31 -13.8(12) no
Ir1 Ir2 C27 C26 74.5(6) no
Ir1 Ir2 C27 C28 -169.1(5) no
Ir1 Ir2 C27 C32 -47.6(13) no
S1 Ir2 S2 Pt1 39.15(8) no
S1 Ir2 S2 Ir1 -40.40(8) no
S2 Ir2 S1 Pt1 -39.15(8) no
S2 Ir2 S1 Ir1 40.55(8) no
S1 Ir2 C25 C24 -149.1(4) no
S1 Ir2 C25 C26 -29.4(11) no
S1 Ir2 C25 C30 93.5(10) no
C25 Ir2 S1 Pt1 -168.4(7) no
C25 Ir2 S1 Ir1 -88.6(7) no
S1 Ir2 C26 C25 164.0(3) no
S1 Ir2 C26 C27 -76.5(5) no
S1 Ir2 C26 C31 42.6(11) no
C26 Ir2 S1 Pt1 172.4(4) no
C26 Ir2 S1 Ir1 -107.9(4) no
S1 Ir2 C27 C26 115.2(4) no
S1 Ir2 C27 C28 -128.4(4) no
S1 Ir2 C27 C32 -6.9(11) no
C27 Ir2 S1 Pt1 134.7(4) no
C27 Ir2 S1 Ir1 -145.6(4) no
S1 Ir2 C28 C24 -175.0(2) no
S1 Ir2 C28 C27 65.5(5) no
S1 Ir2 C28 C33 -53.2(10) no
C28 Ir2 S1 Pt1 98.5(4) no
C28 Ir2 S1 Ir1 178.2(4) no
S2 Ir2 C24 C25 -106.5(5) no
S2 Ir2 C24 C28 138.2(4) no
S2 Ir2 C24 C29 17.6(11) no
C24 Ir2 S2 Pt1 -125.0(4) no
C24 Ir2 S2 Ir1 155.5(4) no
S2 Ir2 C25 C24 88.0(5) no
S2 Ir2 C25 C26 -152.4(4) no
S2 Ir2 C25 C30 -29.4(10) no
C25 Ir2 S2 Pt1 -166.4(4) no
C25 Ir2 S2 Ir1 114.1(4) no
S2 Ir2 C26 C25 46.5(8) no
S2 Ir2 C26 C27 165.97(16) no
S2 Ir2 C26 C31 -74.9(12) no
C26 Ir2 S2 Pt1 164.7(6) no
C26 Ir2 S2 Ir1 85.2(6) no
S2 Ir2 C28 C24 -59.1(6) no
S2 Ir2 C28 C27 -178.59(14) no
S2 Ir2 C28 C33 62.7(11) no
C28 Ir2 S2 Pt1 -91.1(5) no
C28 Ir2 S2 Ir1 -170.6(5) no
C24 Ir2 C25 C24 0.0(7) no
C24 Ir2 C25 C26 119.6(10) no
C24 Ir2 C25 C30 -117.4(13) no
C25 Ir2 C24 C25 0.0(6) no
C25 Ir2 C24 C28 -115.3(10) no
C25 Ir2 C24 C29 124.1(15) no
C24 Ir2 C26 C25 -37.4(6) no
C24 Ir2 C26 C27 82.1(6) no
C24 Ir2 C26 C31 -158.8(13) no
C26 Ir2 C24 C25 35.9(6) no
C26 Ir2 C24 C28 -79.4(6) no
C26 Ir2 C24 C29 160.0(13) no
C24 Ir2 C27 C26 -80.0(6) no
C24 Ir2 C27 C28 36.5(5) no
C24 Ir2 C27 C32 158.0(12) no
C27 Ir2 C24 C25 77.9(6) no
C27 Ir2 C24 C28 -37.4(5) no
C27 Ir2 C24 C29 -158.0(12) no
C24 Ir2 C28 C24 -0.0(6) no
C24 Ir2 C28 C27 -119.5(9) no
C24 Ir2 C28 C33 121.8(13) no
C28 Ir2 C24 C25 115.3(9) no
C28 Ir2 C24 C28 -0.0(5) no
C28 Ir2 C24 C29 -120.6(13) no
C25 Ir2 C26 C25 -0.0(6) no
C25 Ir2 C26 C27 119.5(9) no
C25 Ir2 C26 C31 -121.4(14) no
C26 Ir2 C25 C24 -119.6(10) no
C26 Ir2 C25 C26 -0.0(6) no
C26 Ir2 C25 C30 123.0(13) no
C25 Ir2 C27 C26 -36.4(5) no
C25 Ir2 C27 C28 80.0(6) no
C25 Ir2 C27 C32 -158.5(12) no
C27 Ir2 C25 C24 -83.0(6) no
C27 Ir2 C25 C26 36.6(5) no
C27 Ir2 C25 C30 159.6(11) no
C25 Ir2 C28 C24 39.6(5) no
C25 Ir2 C28 C27 -79.9(6) no
C25 Ir2 C28 C33 161.4(11) no
C28 Ir2 C25 C24 -38.8(5) no
C28 Ir2 C25 C26 80.9(6) no
C28 Ir2 C25 C30 -156.2(11) no
C26 Ir2 C27 C26 0.0(6) no
C26 Ir2 C27 C28 116.4(8) no
C26 Ir2 C27 C32 -122.1(14) no
C27 Ir2 C26 C25 -119.5(9) no
C27 Ir2 C26 C27 0.0(5) no
C27 Ir2 C26 C31 119.1(14) no
C26 Ir2 C28 C24 81.7(6) no
C26 Ir2 C28 C27 -37.8(5) no
C26 Ir2 C28 C33 -156.5(11) no
C28 Ir2 C26 C25 -80.2(6) no
C28 Ir2 C26 C27 39.3(5) no
C28 Ir2 C26 C31 158.4(12) no
C27 Ir2 C28 C24 119.5(8) no
C27 Ir2 C28 C27 -0.0(5) no
C27 Ir2 C28 C33 -118.7(13) no
C28 Ir2 C27 C26 -116.4(8) no
C28 Ir2 C27 C28 -0.0(6) no
C28 Ir2 C27 C32 121.5(14) no
C1 N1 C2 C3 2.0(11) no
C2 N1 C1 Pt1 178.3(7) no
C2 N1 C1 N2 -2.3(11) no
C1 N1 C7 N3 -54.7(12) no
C7 N1 C1 Pt1 0.5(13) no
C7 N1 C1 N2 180.0(8) no
C2 N1 C7 N3 127.9(10) no
C7 N1 C2 C3 179.5(9) no
C1 N2 C3 C2 -0.6(12) no
C3 N2 C1 Pt1 -178.9(9) no
C3 N2 C1 N1 1.7(11) no
C1 N2 C4 C5 114.0(11) no
C1 N2 C4 C6 -122.6(11) no
C4 N2 C1 Pt1 6.4(17) no
C4 N2 C1 N1 -173.0(9) no
C3 N2 C4 C5 -59.9(14) no
C3 N2 C4 C6 63.5(14) no
C4 N2 C3 C2 174.1(9) no
C7 N3 C8 Pt1 -1.2(14) no
C7 N3 C8 N4 -177.1(9) no
C8 N3 C7 N1 55.0(13) no
C7 N3 C9 C10 178.0(10) no
C9 N3 C7 N1 -123.4(11) no
C8 N3 C9 C10 -0.5(12) no
C9 N3 C8 Pt1 177.4(8) no
C9 N3 C8 N4 1.5(11) no
C8 N4 C10 C9 1.7(12) no
C10 N4 C8 Pt1 -177.1(9) no
C10 N4 C8 N3 -2.0(11) no
C8 N4 C11 C12 -124.9(9) no
C8 N4 C11 C13 113.4(10) no
C11 N4 C8 Pt1 0.1(16) no
C11 N4 C8 N3 175.2(8) no
C10 N4 C11 C12 51.7(13) no
C10 N4 C11 C13 -70.0(13) no
C11 N4 C10 C9 -175.3(9) no
N1 C2 C3 N2 -0.8(12) no
N3 C9 C10 N4 -0.7(13) no
Ir1 C14 C15 Ir1 -0.0 no
Ir1 C14 C15 C16 -62.7(6) no
Ir1 C14 C15 C20 119.3(9) no
Ir1 C14 C18 Ir1 0.000(16) no
Ir1 C14 C18 C17 60.8(6) no
Ir1 C14 C18 C23 -121.0(9) no
C15 C14 C18 Ir1 -58.2(8) no
C15 C14 C18 C17 2.5(11) no
C15 C14 C18 C23 -179.2(9) no
C18 C14 C15 Ir1 58.9(7) no
C18 C14 C15 C16 -3.8(11) no
C18 C14 C15 C20 178.2(9) no
C19 C14 C15 Ir1 -120.6(12) no
C19 C14 C15 C16 176.7(10) no
C19 C14 C15 C20 -1.3(17) no
C19 C14 C18 Ir1 121.3(11) no
C19 C14 C18 C17 -177.9(10) no
C19 C14 C18 C23 0.3(17) no
Ir1 C15 C16 Ir1 0.0 no
Ir1 C15 C16 C17 -60.4(6) no
Ir1 C15 C16 C21 116.7(10) no
C14 C15 C16 Ir1 64.0(8) no
C14 C15 C16 C17 3.6(12) no
C14 C15 C16 C21 -179.3(9) no
C20 C15 C16 Ir1 -117.9(12) no
C20 C15 C16 C17 -178.3(10) no
C20 C15 C16 C21 -1.3(18) no
Ir1 C16 C17 Ir1 -0.000(11) no
Ir1 C16 C17 C18 -61.4(6) no
Ir1 C16 C17 C22 124.6(9) no
C15 C16 C17 Ir1 59.5(8) no
C15 C16 C17 C18 -2.0(11) no
C15 C16 C17 C22 -176.0(9) no
C21 C16 C17 Ir1 -117.6(13) no
C21 C16 C17 C18 -179.0(11) no
C21 C16 C17 C22 6.9(18) no
Ir1 C17 C18 Ir1 -0.0 no
Ir1 C17 C18 C14 -62.2(6) no
Ir1 C17 C18 C23 119.5(9) no
C16 C17 C18 Ir1 61.9(7) no
C16 C17 C18 C14 -0.3(11) no
C16 C17 C18 C23 -178.6(9) no
C22 C17 C18 Ir1 -124.4(12) no
C22 C17 C18 C14 173.4(10) no
C22 C17 C18 C23 -4.9(17) no
Ir2 C24 C25 Ir2 0.000(16) no
Ir2 C24 C25 C26 -62.3(7) no
Ir2 C24 C25 C30 120.3(10) no
Ir2 C24 C28 Ir2 -0.000(12) no
Ir2 C24 C28 C27 62.9(6) no
Ir2 C24 C28 C33 -120.3(10) no
C25 C24 C28 Ir2 -61.2(8) no
C25 C24 C28 C27 1.7(11) no
C25 C24 C28 C33 178.5(9) no
C28 C24 C25 Ir2 61.3(7) no
C28 C24 C25 C26 -1.1(11) no
C28 C24 C25 C30 -178.4(9) no
C29 C24 C25 Ir2 -120.5(13) no
C29 C24 C25 C26 177.2(11) no
C29 C24 C25 C30 -0.2(18) no
C29 C24 C28 Ir2 120.4(12) no
C29 C24 C28 C27 -176.7(10) no
C29 C24 C28 C33 0.1(18) no
Ir2 C25 C26 Ir2 0.000(11) no
Ir2 C25 C26 C27 -61.2(6) no
Ir2 C25 C26 C31 121.8(10) no
C24 C25 C26 Ir2 61.2(8) no
C24 C25 C26 C27 0.1(12) no
C24 C25 C26 C31 -177.0(9) no
C30 C25 C26 Ir2 -121.5(13) no
C30 C25 C26 C27 177.3(11) no
C30 C25 C26 C31 0.3(18) no
Ir2 C26 C27 Ir2 0.000(11) no
Ir2 C26 C27 C28 -58.8(6) no
Ir2 C26 C27 C32 123.1(10) no
C25 C26 C27 Ir2 59.7(8) no
C25 C26 C27 C28 0.9(11) no
C25 C26 C27 C32 -177.3(9) no
C31 C26 C27 Ir2 -123.1(11) no
C31 C26 C27 C28 178.1(9) no
C31 C26 C27 C32 -0.1(17) no
Ir2 C27 C28 Ir2 -0.000(11) no
Ir2 C27 C28 C24 -62.1(7) no
Ir2 C27 C28 C33 120.9(9) no
C26 C27 C28 Ir2 60.5(7) no
C26 C27 C28 C24 -1.6(11) no
C26 C27 C28 C33 -178.5(8) no
C32 C27 C28 Ir2 -121.3(12) no
C32 C27 C28 C24 176.5(10) no
C32 C27 C28 C33 -0.4(17) no
C35 C34 C39 C38 -0.5(15) no
C39 C34 C35 C36 -1.1(15) no
C35 C34 B1 C40 -179.9(9) no
C35 C34 B1 C46 61.6(11) no
C35 C34 B1 C52 -62.6(13) no
B1 C34 C35 C36 180.0(9) no
C39 C34 B1 C40 1.4(14) no
C39 C34 B1 C46 -117.1(11) no
C39 C34 B1 C52 118.7(11) no
B1 C34 C39 C38 178.3(9) no
C34 C35 C36 C37 3.0(16) no
C35 C36 C37 C38 -3.1(16) no
C36 C37 C38 C39 1.5(16) no
C37 C38 C39 C34 0.3(16) no
C41 C40 C45 C44 2.8(18) no
C45 C40 C41 C42 0(2) no
C41 C40 B1 C34 76.3(14) no
C41 C40 B1 C46 -166.9(12) no
C41 C40 B1 C52 -43.2(15) no
B1 C40 C41 C42 -170.5(12) no
C45 C40 B1 C34 -92.9(14) no
C45 C40 B1 C46 23.9(15) no
C45 C40 B1 C52 147.7(11) no
B1 C40 C45 C44 172.8(10) no
C40 C41 C42 C43 -4(3) no
C41 C42 C43 C44 4(3) no
C42 C43 C44 C45 -1(3) no
C43 C44 C45 C40 -2(2) no
C47 C46 C51 C50 2.1(13) no
C51 C46 C47 C48 -2.6(15) no
C47 C46 B1 C34 44.4(12) no
C47 C46 B1 C40 -72.2(11) no
C47 C46 B1 C52 167.3(9) no
B1 C46 C47 C48 178.6(9) no
C51 C46 B1 C34 -134.3(10) no
C51 C46 B1 C40 109.1(11) no
C51 C46 B1 C52 -11.4(14) no
B1 C46 C51 C50 -179.1(9) no
C46 C47 C48 C49 2.0(18) no
C47 C48 C49 C50 -0.9(17) no
C48 C49 C50 C51 0.5(17) no
C49 C50 C51 C46 -1.3(16) no
C53 C52 C57 C56 1(2) no
C57 C52 C53 C54 -1(3) no
C53 C52 B1 C34 -178.7(13) no
C53 C52 B1 C40 -61.7(16) no
C53 C52 B1 C46 60.2(16) no
B1 C52 C53 C54 179.7(13) no
C57 C52 B1 C34 2.2(18) no
C57 C52 B1 C40 119.3(13) no
C57 C52 B1 C46 -118.8(13) no
B1 C52 C57 C56 179.8(11) no
C52 C53 C54 C55 2(4) no
C53 C54 C55 C56 -3(4) no
C54 C55 C56 C57 2(3) no
C55 C56 C57 C52 -1(3) no
C59 C58 C63 C62 -1.9(16) no
C63 C58 C59 C60 3.3(16) no
C59 C58 B2 C64 -133.7(11) no
C59 C58 B2 C70 -14.5(14) no
C59 C58 B2 C76 105.7(11) no
B2 C58 C59 C60 -174.0(9) no
C63 C58 B2 C64 49.2(13) no
C63 C58 B2 C70 168.3(9) no
C63 C58 B2 C76 -71.4(12) no
B2 C58 C63 C62 175.5(9) no
C58 C59 C60 C61 -2(2) no
C59 C60 C61 C62 -1(3) no
C60 C61 C62 C63 2(2) no
C61 C62 C63 C58 -0.9(19) no
C65 C64 C69 C68 0.2(14) no
C69 C64 C65 C66 2.0(15) no
C65 C64 B2 C58 34.0(13) no
C65 C64 B2 C70 -85.8(11) no
C65 C64 B2 C76 153.9(9) no
B2 C64 C65 C66 177.2(9) no
C69 C64 B2 C58 -151.3(9) no
C69 C64 B2 C70 88.9(11) no
C69 C64 B2 C76 -31.4(13) no
B2 C64 C69 C68 -174.8(8) no
C64 C65 C66 C67 -2(2) no
C65 C66 C67 C68 -1(2) no
C66 C67 C68 C69 2.6(19) no
C67 C68 C69 C64 -2.5(17) no
C71 C70 C75 C74 1.2(15) no
C75 C70 C71 C72 -2.2(14) no
C71 C70 B2 C58 -85.8(11) no
C71 C70 B2 C64 34.6(12) no
C71 C70 B2 C76 154.9(9) no
B2 C70 C71 C72 171.8(8) no
C75 C70 B2 C58 87.8(11) no
C75 C70 B2 C64 -151.7(9) no
C75 C70 B2 C76 -31.5(13) no
B2 C70 C75 C74 -172.9(9) no
C70 C71 C72 C73 2.0(16) no
C71 C72 C73 C74 -0.6(17) no
C72 C73 C74 C75 -0.3(18) no
C73 C74 C75 C70 -0.0(18) no
C77 C76 C81 C80 -3.0(14) no
C81 C76 C77 C78 1.7(14) no
C77 C76 B2 C58 -164.8(9) no
C77 C76 B2 C64 74.3(12) no
C77 C76 B2 C70 -45.0(12) no
B2 C76 C77 C78 -179.5(8) no
C81 C76 B2 C58 13.9(13) no
C81 C76 B2 C64 -107.1(10) no
C81 C76 B2 C70 133.6(9) no
B2 C76 C81 C80 178.2(9) no
C76 C77 C78 C79 0.7(17) no
C77 C78 C79 C80 -1.9(18) no
C78 C79 C80 C81 0.6(18) no
C79 C80 C81 C76 2.0(18) no
